data_4104662
loop_
_publ_author_name
'Keying Ding'
'Aaron W. Pierpont'
'William W. Brennessel'
'Gudrun Lukat-Rodgers'
'Kenton R. Rodgers'
'Thomas R. Cundari'
'Eckhard Bill'
'Patrick L. Holland'

_publ_section_title
;
 Cobalt-Dinitrogen Complexes with Weakened N-N Bonds
;
_journal_name_full 'Journal of the American Chemical Society'
_journal_page_first 9471
_journal_page_last 9472
_journal_paper_doi 10.1021/ja808783u
_journal_volume 131
_journal_year 2009
_chemical_formula_moiety 'C70 H106 Co2 N6 Na2'
_chemical_formula_sum 'C70 H106 Co2 N6 Na2'
_chemical_formula_weight 1195.45
_chemical_name_common holph04
_chemical_name_systematic
;
 ?
;
_space_group_IT_number 2
_symmetry_cell_setting triclinic
_symmetry_space_group_name_Hall '-P 1'
_symmetry_space_group_name_H-M 'P -1'
_atom_sites_solution_hydrogens geom
_atom_sites_solution_primary direct
_atom_sites_solution_secondary difmap
_audit_creation_method SHELXL-97
_cell_angle_alpha 88.476(2)
_cell_angle_beta 88.613(2)
_cell_angle_gamma 63.648(1)
_cell_formula_units_Z 2
_cell_length_a 12.6815(11)
_cell_length_b 12.8560(11)
_cell_length_c 24.425(2)
_cell_measurement_reflns_used 5687
_cell_measurement_temperature 193(2)
_cell_measurement_theta_max 28.27
_cell_measurement_theta_min 2.41
_cell_volume 3566.7(5)
_computing_cell_refinement 'SAINT (Bruker, 2003)'
_computing_data_collection 'SMART (Bruker, 2003)'
_computing_data_reduction 'SAINT (Bruker, 2003)'
_computing_molecular_graphics 'SHELXTL (Bruker, 2000)'
_computing_publication_material 'SHELXTL (Bruker, 2000)'
_computing_structure_refinement 'SHELXL-97 (Sheldrick, 1997)'
_computing_structure_solution 'SHELXS-97 (Sheldrick, 1997)'
_diffrn_ambient_temperature 193(2)
_diffrn_measured_fraction_theta_full 0.996
_diffrn_measured_fraction_theta_max 0.996
_diffrn_measurement_device_type 'Siemens SMART CCD Platform'
_diffrn_measurement_method 'area detector, \w scans per \f'
_diffrn_radiation_monochromator graphite
_diffrn_radiation_source 'normal-focus sealed tube'
_diffrn_radiation_type MoK\a
_diffrn_radiation_wavelength 0.71073
_diffrn_reflns_av_R_equivalents 0.0872
_diffrn_reflns_av_sigmaI/netI 0.2161
_diffrn_reflns_limit_h_max 15
_diffrn_reflns_limit_h_min -15
_diffrn_reflns_limit_k_max 15
_diffrn_reflns_limit_k_min -15
_diffrn_reflns_limit_l_max 29
_diffrn_reflns_limit_l_min -28
_diffrn_reflns_number 25958
_diffrn_reflns_theta_full 25.03
_diffrn_reflns_theta_max 25.03
_diffrn_reflns_theta_min 1.67
_exptl_absorpt_coefficient_mu 0.518
_exptl_absorpt_correction_T_max 0.9796
_exptl_absorpt_correction_T_min 0.9125
_exptl_absorpt_correction_type multi-scan
_exptl_absorpt_process_details 'SADABS (Blessing, 1995)'
_exptl_crystal_colour black
_exptl_crystal_density_diffrn 1.113
_exptl_crystal_description plate
_exptl_crystal_F_000 1288
_exptl_crystal_size_max 0.18
_exptl_crystal_size_mid 0.16
_exptl_crystal_size_min 0.04
_refine_diff_density_max 0.407
_refine_diff_density_min -0.508
_refine_diff_density_rms 0.099
_refine_ls_extinction_method none
_refine_ls_goodness_of_fit_ref 0.967
_refine_ls_hydrogen_treatment constr
_refine_ls_matrix_type full
_refine_ls_number_parameters 743
_refine_ls_number_reflns 12544
_refine_ls_number_restraints 0
_refine_ls_restrained_S_all 0.967
_refine_ls_R_factor_all 0.1933
_refine_ls_R_factor_gt 0.0894
_refine_ls_shift/su_max 0.001
_refine_ls_shift/su_mean 0.000
_refine_ls_structure_factor_coef Fsqd
_refine_ls_weighting_details 'calc w=1/[\s^2^(Fo^2^)+(0.0941P)^2^+0.0000P] where P=(Fo^2^+2Fc^2^)/3'
_refine_ls_weighting_scheme calc
_refine_ls_wR_factor_gt 0.1950
_refine_ls_wR_factor_ref 0.2217
_reflns_number_gt 5280
_reflns_number_total 12544
_reflns_threshold_expression >2sigma(I)
_cod_data_source_file ja808783u_si_002_2.cif
_cod_data_source_block Na2LCoNNCoL
_cod_original_cell_volume 3566.8(5)
_cod_database_code 4104662

loop_
_symmetry_equiv_pos_as_xyz
'x, y, z'
'-x, -y, -z'

loop_
_atom_site_label
_atom_site_type_symbol
_atom_site_fract_x
_atom_site_fract_y
_atom_site_fract_z
_atom_site_U_iso_or_equiv
_atom_site_adp_type
_atom_site_occupancy
_atom_site_symmetry_multiplicity
_atom_site_calc_flag
_atom_site_refinement_flags
Co1 Co 0.32610(9) 0.09976(8) 0.32395(4) 0.0337(3) Uani 1 1 d .
Co2 Co 0.58361(9) 0.10106(8) 0.18260(4) 0.0278(3) Uani 1 1 d .
Na1 Na 0.3180(3) 0.2973(2) 0.22687(13) 0.0527(9) Uani 1 1 d .
Na2 Na 0.5906(3) -0.0937(2) 0.28019(13) 0.0508(9) Uani 1 1 d .
N1 N 0.4212(5) 0.1020(4) 0.2717(3) 0.0351(16) Uani 1 1 d .
N2 N 0.4892(5) 0.1022(5) 0.2354(2) 0.0317(16) Uani 1 1 d .
N11 N 0.1937(5) 0.2218(5) 0.3582(3) 0.0401(17) Uani 1 1 d .
N21 N 0.3155(5) -0.0223(5) 0.3674(2) 0.0305(15) Uani 1 1 d .
N14 N 0.7463(5) 0.0023(4) 0.1671(2) 0.0265(14) Uani 1 1 d .
N24 N 0.5607(5) 0.1939(4) 0.1169(2) 0.0275(14) Uani 1 1 d .
C11 C 0.0197(8) 0.3103(7) 0.4287(4) 0.061(3) Uani 1 1 d .
C21 C 0.1250(7) 0.2109(6) 0.3989(3) 0.040(2) Uani 1 1 d .
C31 C 0.1490(8) 0.1000(7) 0.4207(3) 0.049(2) Uani 1 1 d .
H31A H 0.0964 0.1000 0.4491 0.059 Uiso 1 1 calc R
C41 C 0.2382(7) -0.0110(6) 0.4075(3) 0.0334(19) Uani 1 1 d .
C51 C 0.2267(7) -0.1112(6) 0.4412(3) 0.043(2) Uani 1 1 d .
C61 C -0.0909(8) 0.2913(7) 0.4238(4) 0.078(3) Uani 1 1 d .
H61A H -0.1559 0.3509 0.4444 0.117 Uiso 1 1 calc R
H61B H -0.0752 0.2144 0.4387 0.117 Uiso 1 1 calc R
H61C H -0.1122 0.2965 0.3852 0.117 Uiso 1 1 calc R
C71 C -0.0178(8) 0.4358(7) 0.4071(4) 0.082(4) Uani 1 1 d .
H71A H -0.0836 0.4899 0.4295 0.124 Uiso 1 1 calc R
H71B H -0.0425 0.4421 0.3689 0.124 Uiso 1 1 calc R
H71C H 0.0487 0.4548 0.4092 0.124 Uiso 1 1 calc R
C81 C 0.0479(9) 0.3100(8) 0.4894(4) 0.080(3) Uani 1 1 d .
H81A H -0.0188 0.3720 0.5080 0.120 Uiso 1 1 calc R
H81B H 0.1181 0.3228 0.4927 0.120 Uiso 1 1 calc R
H81C H 0.0625 0.2349 0.5063 0.120 Uiso 1 1 calc R
C91 C 0.3212(8) -0.2360(6) 0.4310(4) 0.061(3) Uani 1 1 d .
H91A H 0.3987 -0.2426 0.4403 0.092 Uiso 1 1 calc R
H91B H 0.3211 -0.2544 0.3923 0.092 Uiso 1 1 calc R
H91C H 0.3038 -0.2904 0.4538 0.092 Uiso 1 1 calc R
C101 C 0.1079(7) -0.1109(7) 0.4297(4) 0.056(3) Uani 1 1 d .
H10A H 0.1001 -0.1717 0.4519 0.084 Uiso 1 1 calc R
H10B H 0.1040 -0.1256 0.3908 0.084 Uiso 1 1 calc R
H10C H 0.0437 -0.0352 0.4390 0.084 Uiso 1 1 calc R
C111 C 0.2299(8) -0.0896(7) 0.5027(3) 0.058(3) Uani 1 1 d .
H11A H 0.3041 -0.0874 0.5110 0.086 Uiso 1 1 calc R
H11B H 0.2237 -0.1523 0.5241 0.086 Uiso 1 1 calc R
H11C H 0.1638 -0.0152 0.5122 0.086 Uiso 1 1 calc R
C12 C 0.1700(7) 0.3280(6) 0.3291(3) 0.0354(14) Uani 1 1 d .
C22 C 0.0942(7) 0.3634(6) 0.2859(4) 0.041(2) Uani 1 1 d .
C32 C 0.0801(7) 0.4610(7) 0.2553(4) 0.051(2) Uani 1 1 d .
H32A H 0.0287 0.4849 0.2250 0.061 Uiso 1 1 calc R
C42 C 0.1413(8) 0.5250(7) 0.2689(4) 0.060(3) Uani 1 1 d .
H42A H 0.1309 0.5922 0.2480 0.072 Uiso 1 1 calc R
C52 C 0.2166(9) 0.4894(6) 0.3129(4) 0.057(3) Uani 1 1 d .
H52A H 0.2575 0.5330 0.3219 0.068 Uiso 1 1 calc R
C62 C 0.2342(7) 0.3910(6) 0.3444(4) 0.043(2) Uani 1 1 d .
C72 C 0.0280(7) 0.2980(7) 0.2689(4) 0.055(2) Uani 1 1 d .
H72A H 0.0316 0.2444 0.3000 0.066 Uiso 1 1 calc R
C82 C -0.1037(8) 0.3738(8) 0.2565(5) 0.083(3) Uani 1 1 d .
H82A H -0.1412 0.4261 0.2870 0.125 Uiso 1 1 calc R
H82B H -0.1426 0.3236 0.2517 0.125 Uiso 1 1 calc R
H82C H -0.1108 0.4196 0.2228 0.125 Uiso 1 1 calc R
C92 C 0.0900(8) 0.2226(7) 0.2202(4) 0.068(3) Uani 1 1 d .
H92A H 0.1725 0.1730 0.2291 0.101 Uiso 1 1 calc R
H92B H 0.0862 0.2723 0.1884 0.101 Uiso 1 1 calc R
H92C H 0.0513 0.1740 0.2116 0.101 Uiso 1 1 calc R
C102 C 0.3169(8) 0.3564(7) 0.3930(4) 0.056(3) Uani 1 1 d .
H10D H 0.3075 0.2928 0.4137 0.067 Uiso 1 1 calc R
C112 C 0.4460(8) 0.3086(8) 0.3744(4) 0.066(3) Uani 1 1 d .
H11D H 0.4617 0.2520 0.3455 0.100 Uiso 1 1 calc R
H11E H 0.4971 0.2708 0.4056 0.100 Uiso 1 1 calc R
H11F H 0.4617 0.3725 0.3603 0.100 Uiso 1 1 calc R
C122 C 0.2876(9) 0.4571(8) 0.4330(4) 0.081(3) Uani 1 1 d .
H12A H 0.2043 0.4893 0.4438 0.121 Uiso 1 1 calc R
H12B H 0.3032 0.5179 0.4149 0.121 Uiso 1 1 calc R
H12C H 0.3365 0.4280 0.4655 0.121 Uiso 1 1 calc R
C13 C 0.4117(7) -0.1297(6) 0.3527(3) 0.0285(18) Uani 1 1 d .
C23 C 0.5218(8) -0.1729(7) 0.3804(3) 0.039(2) Uani 1 1 d .
C33 C 0.6148(7) -0.2734(7) 0.3628(3) 0.044(2) Uani 1 1 d .
H33A H 0.6875 -0.3015 0.3813 0.053 Uiso 1 1 calc R
C43 C 0.6055(8) -0.3343(7) 0.3193(4) 0.048(2) Uani 1 1 d .
H43A H 0.6700 -0.4053 0.3092 0.058 Uiso 1 1 calc R
C53 C 0.5008(8) -0.2914(6) 0.2900(3) 0.044(2) Uani 1 1 d .
H53A H 0.4962 -0.3311 0.2586 0.052 Uiso 1 1 calc R
C63 C 0.4024(6) -0.1904(6) 0.3064(3) 0.0284(18) Uani 1 1 d .
C73 C 0.5337(8) -0.1048(7) 0.4288(3) 0.052(2) Uani 1 1 d .
H73A H 0.4528 -0.0521 0.4424 0.062 Uiso 1 1 calc R
C83 C 0.5934(9) -0.0296(9) 0.4090(4) 0.080(3) Uani 1 1 d .
H83A H 0.5464 0.0239 0.3800 0.120 Uiso 1 1 calc R
H83B H 0.6723 -0.0796 0.3946 0.120 Uiso 1 1 calc R
H83C H 0.5997 0.0148 0.4396 0.120 Uiso 1 1 calc R
C93 C 0.6016(9) -0.1838(9) 0.4763(4) 0.090(4) Uani 1 1 d .
H93A H 0.5679 -0.2374 0.4859 0.135 Uiso 1 1 calc R
H93B H 0.5962 -0.1365 0.5080 0.135 Uiso 1 1 calc R
H93C H 0.6844 -0.2282 0.4655 0.135 Uiso 1 1 calc R
C103 C 0.2890(7) -0.1490(6) 0.2751(3) 0.037(2) Uani 1 1 d .
H10E H 0.2275 -0.0803 0.2942 0.044 Uiso 1 1 calc R
C113 C 0.2457(8) -0.2438(7) 0.2734(3) 0.057(3) Uani 1 1 d .
H11G H 0.2423 -0.2723 0.3107 0.086 Uiso 1 1 calc R
H11H H 0.3002 -0.3082 0.2510 0.086 Uiso 1 1 calc R
H11I H 0.1671 -0.2109 0.2575 0.086 Uiso 1 1 calc R
C123 C 0.3046(7) -0.1114(7) 0.2169(3) 0.054(2) Uani 1 1 d .
H12D H 0.3363 -0.0545 0.2182 0.081 Uiso 1 1 calc R
H12E H 0.2282 -0.0763 0.1988 0.081 Uiso 1 1 calc R
H12F H 0.3592 -0.1792 0.1964 0.081 Uiso 1 1 calc R
C14 C 0.9426(7) -0.0733(6) 0.1121(3) 0.038(2) Uani 1 1 d .
C24 C 0.8095(6) 0.0071(6) 0.1235(3) 0.0328(19) Uani 1 1 d .
C34 C 0.7553(7) 0.0913(7) 0.0820(3) 0.041(2) Uani 1 1 d .
H34A H 0.8057 0.0876 0.0520 0.049 Uiso 1 1 calc R
C44 C 0.6396(7) 0.1797(6) 0.0772(3) 0.0354(14) Uani 1 1 d .
C54 C 0.6167(8) 0.2534(7) 0.0224(3) 0.051(2) Uani 1 1 d .
C64 C 1.0087(7) -0.1699(7) 0.1540(3) 0.055(2) Uani 1 1 d .
H64A H 0.9756 -0.2258 0.1551 0.082 Uiso 1 1 calc R
H64B H 1.0008 -0.1363 0.1903 0.082 Uiso 1 1 calc R
H64C H 1.0922 -0.2095 0.1435 0.082 Uiso 1 1 calc R
C74 C 0.9602(7) -0.1322(7) 0.0564(3) 0.057(3) Uani 1 1 d .
H74A H 0.9212 -0.1832 0.0571 0.085 Uiso 1 1 calc R
H74B H 1.0445 -0.1781 0.0490 0.085 Uiso 1 1 calc R
H74C H 0.9260 -0.0727 0.0275 0.085 Uiso 1 1 calc R
C84 C 1.0070(7) 0.0068(8) 0.1081(4) 0.065(3) Uani 1 1 d .
H84A H 0.9973 0.0467 0.1428 0.097 Uiso 1 1 calc R
H84B H 0.9728 0.0643 0.0785 0.097 Uiso 1 1 calc R
H84C H 1.0909 -0.0408 0.1005 0.097 Uiso 1 1 calc R
C94 C 0.4921(8) 0.3525(7) 0.0143(3) 0.063(3) Uani 1 1 d .
H94A H 0.4888 0.3917 -0.0211 0.095 Uiso 1 1 calc R
H94B H 0.4734 0.4083 0.0438 0.095 Uiso 1 1 calc R
H94C H 0.4348 0.3205 0.0149 0.095 Uiso 1 1 calc R
C104 C 0.6401(9) 0.1706(7) -0.0258(3) 0.075(3) Uani 1 1 d .
H10F H 0.6306 0.2138 -0.0604 0.113 Uiso 1 1 calc R
H10G H 0.5842 0.1371 -0.0239 0.113 Uiso 1 1 calc R
H10H H 0.7206 0.1082 -0.0237 0.113 Uiso 1 1 calc R
C114 C 0.7014(9) 0.3117(7) 0.0190(4) 0.079(3) Uani 1 1 d .
H11J H 0.6858 0.3599 -0.0144 0.119 Uiso 1 1 calc R
H11K H 0.7831 0.2515 0.0182 0.119 Uiso 1 1 calc R
H11L H 0.6886 0.3603 0.0511 0.119 Uiso 1 1 calc R
C15 C 0.7867(6) -0.0852(6) 0.2090(3) 0.0299(18) Uani 1 1 d .
C25 C 0.8221(6) -0.0616(6) 0.2601(3) 0.0260(17) Uani 1 1 d .
C35 C 0.8546(6) -0.1469(6) 0.3009(3) 0.0362(19) Uani 1 1 d .
H35A H 0.8804 -0.1326 0.3349 0.043 Uiso 1 1 calc R
C45 C 0.8512(6) -0.2498(6) 0.2945(3) 0.036(2) Uani 1 1 d .
H45A H 0.8741 -0.3063 0.3233 0.043 Uiso 1 1 calc R
C55 C 0.8131(6) -0.2711(6) 0.2442(3) 0.039(2) Uani 1 1 d .
H55A H 0.8093 -0.3425 0.2396 0.047 Uiso 1 1 calc R
C65 C 0.7814(6) -0.1922(6) 0.2018(3) 0.0287(18) Uani 1 1 d .
C75 C 0.8243(7) 0.0544(6) 0.2702(3) 0.038(2) Uani 1 1 d .
H75A H 0.8021 0.1017 0.2355 0.045 Uiso 1 1 calc R
C85 C 0.7368(7) 0.1233(7) 0.3155(3) 0.058(3) Uani 1 1 d .
H85A H 0.6604 0.1242 0.3091 0.087 Uiso 1 1 calc R
H85B H 0.7277 0.2031 0.3151 0.087 Uiso 1 1 calc R
H85C H 0.7664 0.0865 0.3511 0.087 Uiso 1 1 calc R
C95 C 0.9471(8) 0.0365(8) 0.2860(4) 0.073(3) Uani 1 1 d .
H95A H 1.0016 0.0040 0.2550 0.110 Uiso 1 1 calc R
H95B H 0.9742 -0.0171 0.3175 0.110 Uiso 1 1 calc R
H95C H 0.9443 0.1112 0.2956 0.110 Uiso 1 1 calc R
C105 C 0.7388(6) -0.2170(6) 0.1480(3) 0.0326(19) Uani 1 1 d .
H10I H 0.7471 -0.1645 0.1190 0.039 Uiso 1 1 calc R
C115 C 0.6094(7) -0.1912(7) 0.1522(4) 0.057(3) Uani 1 1 d .
H11M H 0.5621 -0.1099 0.1620 0.086 Uiso 1 1 calc R
H11N H 0.5992 -0.2419 0.1803 0.086 Uiso 1 1 calc R
H11O H 0.5836 -0.2054 0.1168 0.086 Uiso 1 1 calc R
C125 C 0.8103(8) -0.3431(7) 0.1295(4) 0.064(3) Uani 1 1 d .
H12G H 0.8941 -0.3617 0.1277 0.096 Uiso 1 1 calc R
H12H H 0.7841 -0.3521 0.0933 0.096 Uiso 1 1 calc R
H12I H 0.7982 -0.3957 0.1559 0.096 Uiso 1 1 calc R
C16 C 0.4460(7) 0.2848(6) 0.1190(3) 0.0287(18) Uani 1 1 d .
C26 C 0.3482(7) 0.2699(6) 0.1016(3) 0.037(2) Uani 1 1 d .
C36 C 0.2360(8) 0.3600(8) 0.1074(3) 0.057(3) Uani 1 1 d .
H36A H 0.1701 0.3509 0.0951 0.068 Uiso 1 1 calc R
C46 C 0.2187(9) 0.4648(7) 0.1315(4) 0.059(3) Uani 1 1 d .
H46A H 0.1415 0.5258 0.1359 0.071 Uiso 1 1 calc R
C56 C 0.3153(8) 0.4782(7) 0.1488(3) 0.049(2) Uani 1 1 d .
H56A H 0.3033 0.5494 0.1646 0.059 Uiso 1 1 calc R
C66 C 0.4274(7) 0.3917(6) 0.1436(3) 0.035(2) Uani 1 1 d .
C76 C 0.3673(7) 0.1547(6) 0.0761(3) 0.044(2) Uani 1 1 d .
H76A H 0.4539 0.1060 0.0712 0.053 Uiso 1 1 calc R
C86 C 0.3209(8) 0.0903(7) 0.1139(4) 0.060(3) Uani 1 1 d .
H86A H 0.3429 0.0951 0.1516 0.089 Uiso 1 1 calc R
H86B H 0.3545 0.0087 0.1034 0.089 Uiso 1 1 calc R
H86C H 0.2349 0.1250 0.1115 0.089 Uiso 1 1 calc R
C96 C 0.3092(10) 0.1743(8) 0.0189(4) 0.082(3) Uani 1 1 d .
H96A H 0.3350 0.0994 0.0010 0.124 Uiso 1 1 calc R
H96B H 0.3327 0.2248 -0.0037 0.124 Uiso 1 1 calc R
H96C H 0.2234 0.2109 0.0234 0.124 Uiso 1 1 calc R
C106 C 0.5290(7) 0.4107(6) 0.1657(3) 0.045(2) Uani 1 1 d .
H10J H 0.6032 0.3477 0.1506 0.054 Uiso 1 1 calc R
C116 C 0.5357(8) 0.3960(7) 0.2288(3) 0.056(3) Uani 1 1 d .
H11P H 0.5497 0.3168 0.2391 0.084 Uiso 1 1 calc R
H11Q H 0.4614 0.4515 0.2453 0.084 Uiso 1 1 calc R
H11R H 0.6004 0.4104 0.2420 0.084 Uiso 1 1 calc R
C126 C 0.5287(9) 0.5262(7) 0.1480(4) 0.073(3) Uani 1 1 d .
H12J H 0.5392 0.5279 0.1082 0.110 Uiso 1 1 calc R
H12K H 0.5932 0.5339 0.1659 0.110 Uiso 1 1 calc R
H12L H 0.4535 0.5905 0.1587 0.110 Uiso 1 1 calc R

loop_
_atom_site_aniso_label
_atom_site_aniso_U_11
_atom_site_aniso_U_22
_atom_site_aniso_U_33
_atom_site_aniso_U_23
_atom_site_aniso_U_13
_atom_site_aniso_U_12
Co1 0.0376(7) 0.0197(6) 0.0436(7) -0.0043(5) 0.0187(6) -0.0134(5)
Co2 0.0287(6) 0.0231(6) 0.0268(6) 0.0032(5) 0.0060(5) -0.0076(5)
Na1 0.048(2) 0.0349(19) 0.064(2) 0.0029(17) 0.0096(18) -0.0083(17)
Na2 0.046(2) 0.0341(18) 0.059(2) 0.0067(16) 0.0097(18) -0.0061(17)
N1 0.036(4) 0.015(3) 0.051(4) 0.001(3) 0.009(4) -0.009(3)
N2 0.030(4) 0.024(4) 0.033(4) 0.001(3) 0.007(3) -0.004(3)
N11 0.043(4) 0.021(3) 0.060(5) -0.008(3) 0.025(4) -0.019(3)
N21 0.042(4) 0.022(3) 0.032(4) -0.005(3) 0.019(3) -0.020(3)
N14 0.023(3) 0.021(3) 0.033(4) -0.004(3) 0.013(3) -0.008(3)
N24 0.029(4) 0.017(3) 0.032(4) -0.002(3) 0.004(3) -0.006(3)
C11 0.048(6) 0.043(6) 0.091(8) -0.028(5) 0.046(6) -0.021(5)
C21 0.039(5) 0.026(4) 0.059(6) -0.014(4) 0.033(4) -0.018(4)
C31 0.067(7) 0.043(5) 0.049(6) -0.011(5) 0.027(5) -0.035(5)
C41 0.055(5) 0.027(4) 0.031(4) -0.006(4) 0.017(4) -0.030(4)
C51 0.051(6) 0.032(5) 0.049(6) 0.003(4) 0.015(5) -0.022(5)
C61 0.063(7) 0.046(6) 0.116(9) -0.017(6) 0.052(7) -0.019(5)
C71 0.072(7) 0.039(6) 0.130(10) -0.026(6) 0.061(7) -0.021(5)
C81 0.099(8) 0.060(6) 0.080(8) -0.040(6) 0.046(7) -0.036(6)
C91 0.076(7) 0.039(5) 0.072(7) 0.002(5) 0.025(6) -0.029(5)
C101 0.069(7) 0.051(6) 0.066(6) 0.003(5) 0.009(5) -0.045(5)
C111 0.082(7) 0.057(6) 0.053(6) 0.003(5) 0.011(5) -0.049(6)
C12 0.042(4) 0.019(3) 0.041(4) -0.008(3) 0.023(3) -0.011(3)
C22 0.040(5) 0.014(4) 0.064(6) 0.004(4) 0.016(5) -0.008(4)
C32 0.035(5) 0.034(5) 0.075(7) 0.001(5) 0.007(5) -0.007(5)
C42 0.047(6) 0.028(5) 0.090(8) 0.010(5) 0.024(6) -0.004(5)
C52 0.069(7) 0.014(4) 0.087(8) -0.008(5) 0.026(6) -0.019(5)
C62 0.026(5) 0.024(5) 0.069(6) -0.008(4) 0.028(5) -0.003(4)
C72 0.038(6) 0.030(5) 0.088(7) -0.002(5) 0.013(5) -0.009(5)
C82 0.044(6) 0.049(6) 0.143(10) 0.014(6) 0.005(7) -0.010(5)
C92 0.062(7) 0.047(6) 0.094(8) -0.015(6) -0.002(6) -0.023(5)
C102 0.076(7) 0.032(5) 0.064(7) -0.013(5) 0.026(6) -0.029(5)
C112 0.064(7) 0.062(6) 0.073(7) -0.011(5) 0.008(6) -0.028(6)
C122 0.108(9) 0.063(7) 0.079(7) -0.041(6) 0.030(7) -0.044(7)
C13 0.036(5) 0.019(4) 0.035(5) 0.007(4) 0.011(4) -0.017(4)
C23 0.049(6) 0.036(5) 0.036(5) 0.004(4) 0.002(4) -0.023(5)
C33 0.031(5) 0.040(5) 0.055(6) 0.010(5) -0.008(5) -0.010(5)
C43 0.044(6) 0.024(5) 0.059(6) 0.001(4) -0.001(5) 0.001(4)
C53 0.062(6) 0.022(5) 0.038(5) -0.004(4) 0.012(5) -0.011(5)
C63 0.035(5) 0.012(4) 0.039(5) 0.000(3) 0.006(4) -0.011(4)
C73 0.054(6) 0.064(6) 0.044(6) 0.000(5) 0.001(5) -0.031(5)
C83 0.122(9) 0.114(9) 0.053(6) -0.022(6) -0.001(6) -0.096(8)
C93 0.100(9) 0.114(9) 0.059(7) 0.018(7) -0.033(7) -0.050(8)
C103 0.031(5) 0.031(4) 0.052(5) -0.008(4) 0.006(4) -0.017(4)
C113 0.072(7) 0.052(6) 0.062(6) -0.003(5) -0.003(5) -0.041(5)
C123 0.056(6) 0.059(6) 0.058(6) 0.014(5) -0.017(5) -0.035(5)
C14 0.034(5) 0.034(5) 0.040(5) -0.003(4) 0.011(4) -0.010(4)
C24 0.025(5) 0.034(5) 0.036(5) -0.014(4) 0.011(4) -0.010(4)
C34 0.052(6) 0.042(5) 0.034(5) -0.009(4) 0.015(4) -0.026(5)
C44 0.042(4) 0.019(3) 0.041(4) -0.008(3) 0.023(3) -0.011(3)
C54 0.083(7) 0.037(5) 0.019(5) 0.013(4) 0.015(5) -0.016(5)
C64 0.036(5) 0.048(6) 0.065(6) 0.000(5) 0.005(5) -0.005(5)
C74 0.044(6) 0.056(6) 0.055(6) -0.018(5) 0.016(5) -0.007(5)
C84 0.042(6) 0.078(7) 0.079(7) -0.005(6) 0.018(5) -0.032(5)
C94 0.090(8) 0.033(5) 0.035(5) 0.021(4) 0.012(5) 0.000(5)
C104 0.118(9) 0.050(6) 0.025(5) 0.000(5) 0.001(6) -0.008(6)
C114 0.100(8) 0.048(6) 0.081(8) 0.018(5) 0.041(7) -0.029(6)
C15 0.017(4) 0.023(4) 0.042(5) 0.002(4) 0.000(4) -0.003(4)
C25 0.018(4) 0.022(4) 0.033(5) -0.004(4) 0.006(4) -0.004(3)
C35 0.035(5) 0.038(5) 0.029(5) 0.000(4) -0.002(4) -0.011(4)
C45 0.031(5) 0.026(5) 0.036(5) 0.015(4) 0.003(4) -0.001(4)
C55 0.030(5) 0.030(5) 0.055(6) 0.008(4) 0.006(4) -0.011(4)
C65 0.020(4) 0.016(4) 0.040(5) 0.003(4) 0.009(4) 0.001(3)
C75 0.041(5) 0.034(5) 0.037(5) 0.000(4) -0.005(4) -0.016(4)
C85 0.063(6) 0.049(6) 0.064(6) -0.014(5) 0.013(5) -0.026(5)
C95 0.062(7) 0.068(7) 0.103(8) -0.011(6) 0.004(6) -0.041(6)
C105 0.032(5) 0.018(4) 0.044(5) -0.004(4) 0.004(4) -0.007(4)
C115 0.051(6) 0.064(6) 0.057(6) -0.010(5) -0.008(5) -0.025(5)
C125 0.062(7) 0.039(5) 0.073(7) -0.018(5) -0.005(5) -0.004(5)
C16 0.041(5) 0.015(4) 0.017(4) 0.009(3) 0.008(4) -0.001(4)
C26 0.029(5) 0.033(5) 0.035(5) 0.004(4) -0.008(4) 0.000(4)
C36 0.054(7) 0.054(6) 0.056(6) 0.004(5) -0.015(5) -0.018(6)
C46 0.059(7) 0.035(5) 0.060(6) 0.005(5) -0.004(5) 0.000(5)
C56 0.069(7) 0.034(5) 0.042(5) -0.006(4) 0.004(5) -0.020(5)
C66 0.046(6) 0.021(4) 0.030(5) -0.005(4) 0.015(4) -0.009(4)
C76 0.048(6) 0.038(5) 0.047(5) -0.002(4) -0.015(5) -0.018(4)
C86 0.073(7) 0.036(5) 0.064(6) -0.002(5) -0.003(5) -0.020(5)
C96 0.119(9) 0.079(7) 0.060(7) 0.009(6) -0.033(7) -0.052(7)
C106 0.055(6) 0.029(5) 0.056(6) -0.013(4) 0.017(5) -0.023(4)
C116 0.064(6) 0.056(6) 0.061(7) 0.010(5) -0.015(5) -0.037(5)
C126 0.128(9) 0.053(6) 0.057(6) -0.002(5) 0.016(6) -0.058(6)

loop_
_atom_type_symbol
_atom_type_description
_atom_type_scat_dispersion_real
_atom_type_scat_dispersion_imag
_atom_type_scat_source
C C 0.0033 0.0016 'International Tables Vol C Tables 4.2.6.8 and 6.1.1.4'
H H 0.0000 0.0000 'International Tables Vol C Tables 4.2.6.8 and 6.1.1.4'
N N 0.0061 0.0033 'International Tables Vol C Tables 4.2.6.8 and 6.1.1.4'
Na Na 0.0362 0.0249 'International Tables Vol C Tables 4.2.6.8 and 6.1.1.4'
Co Co 0.3494 0.9721 'International Tables Vol C Tables 4.2.6.8 and 6.1.1.4'

loop_
_geom_angle_atom_site_label_1
_geom_angle_atom_site_label_2
_geom_angle_atom_site_label_3
_geom_angle
N1 Co1 N11 131.5(2)
N1 Co1 N21 133.7(2)
N11 Co1 N21 94.8(2)
N1 Co1 Na2 46.58(18)
N11 Co1 Na2 167.8(2)
N21 Co1 Na2 88.28(18)
N1 Co1 Na1 45.11(19)
N11 Co1 Na1 87.69(19)
N21 Co1 Na1 168.07(19)
Na2 Co1 Na1 91.69(8)
N2 Co2 N14 132.7(3)
N2 Co2 N24 132.7(3)
N14 Co2 N24 94.5(2)
N2 Co2 Na1 45.98(19)
N14 Co2 Na1 169.17(18)
N24 Co2 Na1 88.27(18)
N2 Co2 Na2 45.54(18)
N14 Co2 Na2 88.38(18)
N24 Co2 Na2 165.76(18)
Na1 Co2 Na2 91.51(8)
N2 Na1 N1 28.38(16)
N2 Na1 C32 151.2(3)
N1 Na1 C32 123.0(3)
N2 Na1 C22 123.6(2)
N1 Na1 C22 95.6(2)
C32 Na1 C22 27.6(2)
N2 Na1 C56 122.8(3)
N1 Na1 C56 151.0(3)
C32 Na1 C56 86.0(3)
C22 Na1 C56 113.4(3)
N2 Na1 C66 96.1(2)
N1 Na1 C66 124.3(2)
C32 Na1 C66 112.6(2)
C22 Na1 C66 140.1(2)
C56 Na1 C66 26.7(2)
N2 Na1 C42 154.3(3)
N1 Na1 C42 132.0(3)
C32 Na1 C42 27.7(2)
C22 Na1 C42 48.5(2)
C56 Na1 C42 72.9(3)
C66 Na1 C42 96.7(2)
N2 Na1 C12 106.4(2)
N1 Na1 C12 78.6(2)
C32 Na1 C12 47.5(2)
C22 Na1 C12 26.6(2)
C56 Na1 C12 128.2(2)
C66 Na1 C12 150.2(2)
C42 Na1 C12 55.3(2)
N2 Na1 C46 132.7(3)
N1 Na1 C46 155.3(3)
C32 Na1 C46 71.9(3)
C22 Na1 C46 96.5(3)
C56 Na1 C46 26.8(2)
C66 Na1 C46 47.5(2)
C42 Na1 C46 71.0(3)
C12 Na1 C46 119.4(3)
N2 Na1 C16 78.9(2)
N1 Na1 C16 106.4(2)
C32 Na1 C16 127.0(2)
C22 Na1 C16 148.3(3)
C56 Na1 C16 47.6(2)
C66 Na1 C16 27.65(18)
C42 Na1 C16 120.4(2)
C12 Na1 C16 174.5(2)
C46 Na1 C16 55.1(2)
N2 Na1 C52 128.3(3)
N1 Na1 C52 111.0(3)
C32 Na1 C52 47.5(3)
C22 Na1 C52 55.3(2)
C56 Na1 C52 87.0(2)
C66 Na1 C52 103.7(2)
C42 Na1 C52 26.3(2)
C12 Na1 C52 46.7(2)
C46 Na1 C52 93.6(3)
C16 Na1 C52 131.3(2)
N2 Na1 C26 87.4(2)
N1 Na1 C26 108.9(2)
C32 Na1 C26 110.6(3)
C22 Na1 C26 124.1(3)
C56 Na1 C26 55.1(2)
C66 Na1 C26 48.0(2)
C42 Na1 C26 117.6(3)
C12 Na1 C26 149.7(3)
C46 Na1 C26 46.9(2)
C16 Na1 C26 26.72(19)
C52 Na1 C26 140.0(2)
N1 Na2 N2 28.39(16)
N1 Na2 C55 152.3(2)
N2 Na2 C55 123.9(2)
N1 Na2 C65 125.0(2)
N2 Na2 C65 97.0(2)
C55 Na2 C65 27.48(19)
N1 Na2 C23 99.2(3)
N2 Na2 C23 127.3(3)
C55 Na2 C23 108.5(2)
C65 Na2 C23 135.7(2)
N1 Na2 C33 126.0(3)
N2 Na2 C33 154.4(3)
C55 Na2 C33 81.7(2)
C65 Na2 C33 108.5(2)
C23 Na2 C33 27.3(2)
N1 Na2 C45 151.3(2)
N2 Na2 C45 130.0(2)
C55 Na2 C45 27.4(2)
C65 Na2 C45 48.3(2)
C23 Na2 C45 94.3(2)
C33 Na2 C45 72.2(2)
N1 Na2 C13 80.1(2)
N2 Na2 C13 107.8(2)
C55 Na2 C13 126.1(2)
C65 Na2 C13 147.2(2)
C23 Na2 C13 27.9(2)
C33 Na2 C13 47.9(2)
C45 Na2 C13 119.9(2)
N1 Na2 C15 105.9(2)
N2 Na2 C15 78.1(2)
C55 Na2 C15 47.8(2)
C65 Na2 C15 27.64(18)
C23 Na2 C15 148.2(2)
C33 Na2 C15 126.4(2)
C45 Na2 C15 54.84(19)
C13 Na2 C15 173.9(2)
N1 Na2 Co1 30.61(16)
N2 Na2 Co1 59.00(16)
C55 Na2 Co1 176.34(19)
C65 Na2 Co1 154.74(18)
C23 Na2 Co1 68.86(18)
C33 Na2 Co1 95.41(18)
C45 Na2 Co1 153.27(19)
C13 Na2 Co1 50.48(14)
C15 Na2 Co1 135.63(16)
N1 Na2 Co2 58.10(16)
N2 Na2 Co2 29.72(15)
C55 Na2 Co2 94.23(17)
C65 Na2 Co2 67.50(15)
C23 Na2 Co2 156.5(2)
C33 Na2 Co2 175.8(2)
C45 Na2 Co2 103.78(16)
C13 Na2 Co2 136.21(17)
C15 Na2 Co2 49.42(14)
Co1 Na2 Co2 88.71(7)
N2 N1 Co1 179.1(6)
N2 N1 Na2 76.3(4)
Co1 N1 Na2 102.8(3)
N2 N1 Na1 75.7(4)
Co1 N1 Na1 105.2(3)
Na2 N1 Na1 152.0(3)
N1 N2 Co2 178.3(5)
N1 N2 Na1 76.0(4)
Co2 N2 Na1 104.0(3)
N1 N2 Na2 75.3(4)
Co2 N2 Na2 104.7(3)
Na1 N2 Na2 151.3(3)
C21 N11 C12 124.5(6)
C21 N11 Co1 127.0(5)
C12 N11 Co1 108.1(4)
C41 N21 C13 124.2(6)
C41 N21 Co1 127.3(5)
C13 N21 Co1 108.4(4)
C24 N14 C15 125.2(6)
C24 N14 Co2 127.5(5)
C15 N14 Co2 107.1(4)
C44 N24 C16 125.1(6)
C44 N24 Co2 127.2(5)
C16 N24 Co2 107.7(4)
C81 C11 C61 109.2(8)
C81 C11 C71 106.2(7)
C61 C11 C71 104.6(8)
C81 C11 C21 109.8(8)
C61 C11 C21 109.3(7)
C71 C11 C21 117.4(7)
N11 C21 C31 120.0(7)
N11 C21 C11 127.4(6)
C31 C21 C11 112.5(7)
C41 C31 C21 130.8(7)
C41 C31 H31A 114.6
C21 C31 H31A 114.6
N21 C41 C31 120.0(6)
N21 C41 C51 127.1(6)
C31 C41 C51 112.7(6)
C101 C51 C111 107.8(7)
C101 C51 C91 106.0(6)
C111 C51 C91 106.5(7)
C101 C51 C41 110.0(6)
C111 C51 C41 108.9(6)
C91 C51 C41 117.2(6)
C11 C61 H61A 109.5
C11 C61 H61B 109.5
H61A C61 H61B 109.5
C11 C61 H61C 109.5
H61A C61 H61C 109.5
H61B C61 H61C 109.5
C11 C71 H71A 109.5
C11 C71 H71B 109.5
H71A C71 H71B 109.5
C11 C71 H71C 109.5
H71A C71 H71C 109.5
H71B C71 H71C 109.5
C11 C81 H81A 109.5
C11 C81 H81B 109.5
H81A C81 H81B 109.5
C11 C81 H81C 109.5
H81A C81 H81C 109.5
H81B C81 H81C 109.5
C51 C91 H91A 109.5
C51 C91 H91B 109.5
H91A C91 H91B 109.5
C51 C91 H91C 109.5
H91A C91 H91C 109.5
H91B C91 H91C 109.5
C51 C101 H10A 109.5
C51 C101 H10B 109.5
H10A C101 H10B 109.5
C51 C101 H10C 109.5
H10A C101 H10C 109.5
H10B C101 H10C 109.5
C51 C111 H11A 109.5
C51 C111 H11B 109.5
H11A C111 H11B 109.5
C51 C111 H11C 109.5
H11A C111 H11C 109.5
H11B C111 H11C 109.5
C22 C12 N11 120.4(7)
C22 C12 C62 121.7(7)
N11 C12 C62 117.7(7)
C22 C12 Na1 73.3(4)
N11 C12 Na1 114.1(4)
C62 C12 Na1 80.5(4)
C12 C22 C32 119.6(8)
C12 C22 C72 122.4(7)
C32 C22 C72 118.0(8)
C12 C22 Na1 80.1(4)
C32 C22 Na1 74.7(5)
C72 C22 Na1 113.8(5)
C22 C32 C42 120.5(9)
C22 C32 Na1 77.8(5)
C42 C32 Na1 79.6(5)
C22 C32 H32A 119.7
C42 C32 H32A 119.7
Na1 C32 H32A 113.3
C52 C42 C32 119.5(8)
C52 C42 Na1 81.0(5)
C32 C42 Na1 72.7(5)
C52 C42 H42A 120.3
C32 C42 H42A 120.3
Na1 C42 H42A 116.8
C42 C52 C62 121.8(9)
C42 C52 Na1 72.7(5)
C62 C52 Na1 78.5(5)
C42 C52 H52A 119.1
C62 C52 H52A 119.1
Na1 C52 H52A 120.7
C52 C62 C12 116.9(8)
C52 C62 C102 119.7(8)
C12 C62 C102 123.4(7)
C52 C62 Na1 75.4(5)
C12 C62 Na1 72.3(4)
C102 C62 Na1 122.7(5)
C22 C72 C92 109.7(7)
C22 C72 C82 115.2(7)
C92 C72 C82 110.3(8)
C22 C72 H72A 107.1
C92 C72 H72A 107.1
C82 C72 H72A 107.1
C72 C82 H82A 109.5
C72 C82 H82B 109.5
H82A C82 H82B 109.5
C72 C82 H82C 109.5
H82A C82 H82C 109.5
H82B C82 H82C 109.5
C72 C92 H92A 109.5
C72 C92 H92B 109.5
H92A C92 H92B 109.5
C72 C92 H92C 109.5
H92A C92 H92C 109.5
H92B C92 H92C 109.5
C62 C102 C112 111.7(7)
C62 C102 C122 112.7(8)
C112 C102 C122 109.6(8)
C62 C102 H10D 107.5
C112 C102 H10D 107.5
C122 C102 H10D 107.5
C102 C112 H11D 109.5
C102 C112 H11E 109.5
H11D C112 H11E 109.5
C102 C112 H11F 109.5
H11D C112 H11F 109.5
H11E C112 H11F 109.5
C102 C122 H12A 109.5
C102 C122 H12B 109.5
H12A C122 H12B 109.5
C102 C122 H12C 109.5
H12A C122 H12C 109.5
H12B C122 H12C 109.5
N21 C13 C63 119.6(7)
N21 C13 C23 121.3(7)
C63 C13 C23 118.9(7)
N21 C13 Na2 111.9(4)
C63 C13 Na2 83.0(4)
C23 C13 Na2 70.4(4)
C33 C23 C13 119.4(7)
C33 C23 C73 121.5(8)
C13 C23 C73 119.0(7)
C33 C23 Na2 78.6(5)
C13 C23 Na2 81.7(4)
C73 C23 Na2 109.4(5)
C43 C33 C23 122.0(8)
C43 C33 Na2 85.1(5)
C23 C33 Na2 74.1(4)
C43 C33 H33A 119.0
C23 C33 H33A 119.0
Na2 C33 H33A 111.8
C33 C43 C53 119.8(8)
C33 C43 H43A 120.1
C53 C43 H43A 120.1
C43 C53 C63 120.8(7)
C43 C53 H53A 119.6
C63 C53 H53A 119.6
C53 C63 C13 119.0(7)
C53 C63 C103 119.4(7)
C13 C63 C103 121.6(6)
C93 C73 C83 110.2(8)
C93 C73 C23 112.7(7)
C83 C73 C23 109.4(7)
C93 C73 H73A 108.1
C83 C73 H73A 108.1
C23 C73 H73A 108.1
C73 C83 H83A 109.5
C73 C83 H83B 109.5
H83A C83 H83B 109.5
C73 C83 H83C 109.5
H83A C83 H83C 109.5
H83B C83 H83C 109.5
C73 C93 H93A 109.5
C73 C93 H93B 109.5
H93A C93 H93B 109.5
C73 C93 H93C 109.5
H93A C93 H93C 109.5
H93B C93 H93C 109.5
C63 C103 C123 110.7(6)
C63 C103 C113 111.5(6)
C123 C103 C113 109.9(6)
C63 C103 H10E 108.2
C123 C103 H10E 108.2
C113 C103 H10E 108.2
C103 C113 H11G 109.5
C103 C113 H11H 109.5
H11G C113 H11H 109.5
C103 C113 H11I 109.5
H11G C113 H11I 109.5
H11H C113 H11I 109.5
C103 C123 H12D 109.5
C103 C123 H12E 109.5
H12D C123 H12E 109.5
C103 C123 H12F 109.5
H12D C123 H12F 109.5
H12E C123 H12F 109.5
C64 C14 C74 106.5(6)
C64 C14 C24 117.9(6)
C74 C14 C24 110.8(7)
C64 C14 C84 107.2(7)
C74 C14 C84 106.7(7)
C24 C14 C84 107.1(6)
N14 C24 C34 119.6(7)
N14 C24 C14 126.6(7)
C34 C24 C14 113.8(7)
C24 C34 C44 131.4(7)
C24 C34 H34A 114.3
C44 C34 H34A 114.3
N24 C44 C34 119.9(7)
N24 C44 C54 126.1(7)
C34 C44 C54 114.0(7)
C94 C54 C104 106.4(7)
C94 C54 C114 105.8(7)
C104 C54 C114 110.5(7)
C94 C54 C44 117.1(6)
C104 C54 C44 108.0(6)
C114 C54 C44 109.0(7)
C14 C64 H64A 109.5
C14 C64 H64B 109.5
H64A C64 H64B 109.5
C14 C64 H64C 109.5
H64A C64 H64C 109.5
H64B C64 H64C 109.5
C14 C74 H74A 109.5
C14 C74 H74B 109.5
H74A C74 H74B 109.5
C14 C74 H74C 109.5
H74A C74 H74C 109.5
H74B C74 H74C 109.5
C14 C84 H84A 109.5
C14 C84 H84B 109.5
H84A C84 H84B 109.5
C14 C84 H84C 109.5
H84A C84 H84C 109.5
H84B C84 H84C 109.5
C54 C94 H94A 109.5
C54 C94 H94B 109.5
H94A C94 H94B 109.5
C54 C94 H94C 109.5
H94A C94 H94C 109.5
H94B C94 H94C 109.5
C54 C104 H10F 109.5
C54 C104 H10G 109.5
H10F C104 H10G 109.5
C54 C104 H10H 109.5
H10F C104 H10H 109.5
H10G C104 H10H 109.5
C54 C114 H11J 109.5
C54 C114 H11K 109.5
H11J C114 H11K 109.5
C54 C114 H11L 109.5
H11J C114 H11L 109.5
H11K C114 H11L 109.5
C25 C15 N14 119.9(6)
C25 C15 C65 119.7(7)
N14 C15 C65 120.1(6)
C25 C15 Na2 81.8(4)
N14 C15 Na2 113.8(4)
C65 C15 Na2 70.0(4)
C35 C25 C15 118.1(6)
C35 C25 C75 120.6(7)
C15 C25 C75 121.3(6)
C45 C35 C25 122.9(7)
C45 C35 H35A 118.5
C25 C35 H35A 118.5
C35 C45 C55 118.5(7)
C35 C45 Na2 82.5(4)
C55 C45 Na2 69.6(4)
C35 C45 H45A 120.7
C55 C45 H45A 120.7
Na2 C45 H45A 118.0
C65 C55 C45 122.0(7)
C65 C55 Na2 76.9(4)
C45 C55 Na2 83.0(4)
C65 C55 H55A 119.0
C45 C55 H55A 119.0
Na2 C55 H55A 111.1
C55 C65 C15 118.8(7)
C55 C65 C105 120.8(6)
C15 C65 C105 120.4(6)
C55 C65 Na2 75.6(4)
C15 C65 Na2 82.4(4)
C105 C65 Na2 111.1(4)
C95 C75 C25 111.3(6)
C95 C75 C85 108.5(7)
C25 C75 C85 112.0(6)
C95 C75 H75A 108.3
C25 C75 H75A 108.3
C85 C75 H75A 108.3
C75 C85 H85A 109.5
C75 C85 H85B 109.5
H85A C85 H85B 109.5
C75 C85 H85C 109.5
H85A C85 H85C 109.5
H85B C85 H85C 109.5
C75 C95 H95A 109.5
C75 C95 H95B 109.5
H95A C95 H95B 109.5
C75 C95 H95C 109.5
H95A C95 H95C 109.5
H95B C95 H95C 109.5
C115 C105 C65 111.1(6)
C115 C105 C125 108.5(6)
C65 C105 C125 113.0(6)
C115 C105 H10I 108.0
C65 C105 H10I 108.0
C125 C105 H10I 108.0
C105 C115 H11M 109.5
C105 C115 H11N 109.5
H11M C115 H11N 109.5
C105 C115 H11O 109.5
H11M C115 H11O 109.5
H11N C115 H11O 109.5
C105 C125 H12G 109.5
C105 C125 H12H 109.5
H12G C125 H12H 109.5
C105 C125 H12I 109.5
H12G C125 H12I 109.5
H12H C125 H12I 109.5
N24 C16 C26 121.5(6)
N24 C16 C66 118.8(7)
C26 C16 C66 119.5(7)
N24 C16 Na1 113.9(4)
C26 C16 Na1 78.8(4)
C66 C16 Na1 73.5(4)
C36 C26 C16 119.4(7)
C36 C26 C76 120.8(8)
C16 C26 C76 119.8(7)
C36 C26 Na1 77.0(5)
C16 C26 Na1 74.5(4)
C76 C26 Na1 119.4(5)
C26 C36 C46 120.6(8)
C26 C36 Na1 77.0(5)
C46 C36 Na1 74.1(5)
C26 C36 H36A 119.7
C46 C36 H36A 119.7
Na1 C36 H36A 120.3
C56 C46 C36 119.4(8)
C56 C46 Na1 74.1(5)
C36 C46 Na1 79.3(5)
C56 C46 H46A 120.3
C36 C46 H46A 120.3
Na1 C46 H46A 117.1
C66 C56 C46 121.8(8)
C66 C56 Na1 76.7(5)
C46 C56 Na1 79.1(5)
C66 C56 H56A 119.1
C46 C56 H56A 119.1
Na1 C56 H56A 115.5
C56 C66 C16 119.2(8)
C56 C66 C106 118.9(7)
C16 C66 C106 121.9(7)
C56 C66 Na1 76.5(5)
C16 C66 Na1 78.9(4)
C106 C66 Na1 113.3(5)
C86 C76 C26 110.3(7)
C86 C76 C96 110.5(7)
C26 C76 C96 111.6(7)
C86 C76 H76A 108.1
C26 C76 H76A 108.1
C96 C76 H76A 108.1
C76 C86 H86A 109.5
C76 C86 H86B 109.5
H86A C86 H86B 109.5
C76 C86 H86C 109.5
H86A C86 H86C 109.5
H86B C86 H86C 109.5
C76 C96 H96A 109.5
C76 C96 H96B 109.5
H96A C96 H96B 109.5
C76 C96 H96C 109.5
H96A C96 H96C 109.5
H96B C96 H96C 109.5
C66 C106 C126 114.7(7)
C66 C106 C116 111.2(6)
C126 C106 C116 110.5(6)
C66 C106 H10J 106.7
C126 C106 H10J 106.7
C116 C106 H10J 106.7
C106 C116 H11P 109.5
C106 C116 H11Q 109.5
H11P C116 H11Q 109.5
C106 C116 H11R 109.5
H11P C116 H11R 109.5
H11Q C116 H11R 109.5
C106 C126 H12J 109.5
C106 C126 H12K 109.5
H12J C126 H12K 109.5
C106 C126 H12L 109.5
H12J C126 H12L 109.5
H12K C126 H12L 109.5

loop_
_geom_bond_atom_site_label_1
_geom_bond_atom_site_label_2
_geom_bond_distance
Co1 N1 1.743(7)
Co1 N11 1.908(6)
Co1 N21 1.923(5)
Co1 Na2 3.338(3)
Co1 Na1 3.398(3)
Co2 N2 1.735(6)
Co2 N14 1.916(5)
Co2 N24 1.922(6)
Co2 Na1 3.362(3)
Co2 Na2 3.384(3)
Na1 N2 2.492(6)
Na1 N1 2.495(6)
Na1 C32 2.890(8)
Na1 C22 2.929(8)
Na1 C56 2.957(8)
Na1 C66 2.960(8)
Na1 C42 2.978(9)
Na1 C12 3.013(8)
Na1 C46 3.019(9)
Na1 C16 3.030(7)
Na1 C52 3.081(9)
Na1 C26 3.085(8)
Na2 N1 2.487(6)
Na2 N2 2.498(6)
Na2 C55 2.865(8)
Na2 C65 2.882(7)
Na2 C23 2.887(8)
Na2 C33 2.942(8)
Na2 C45 3.034(8)
Na2 C13 3.033(7)
Na2 C15 3.039(8)
N1 N2 1.222(7)
N11 C21 1.351(8)
N11 C12 1.433(9)
N21 C41 1.333(8)
N21 C13 1.426(8)
N14 C24 1.335(8)
N14 C15 1.424(8)
N24 C44 1.332(8)
N24 C16 1.405(8)
C11 C81 1.533(13)
C11 C61 1.535(12)
C11 C71 1.546(11)
C11 C21 1.560(10)
C21 C31 1.412(10)
C31 C41 1.412(10)
C31 H31A 0.9500
C41 C51 1.568(9)
C51 C101 1.538(10)
C51 C111 1.541(11)
C51 C91 1.540(10)
C61 H61A 0.9800
C61 H61B 0.9800
C61 H61C 0.9800
C71 H71A 0.9800
C71 H71B 0.9800
C71 H71C 0.9800
C81 H81A 0.9800
C81 H81B 0.9800
C81 H81C 0.9800
C91 H91A 0.9800
C91 H91B 0.9800
C91 H91C 0.9800
C101 H10A 0.9800
C101 H10B 0.9800
C101 H10C 0.9800
C111 H11A 0.9800
C111 H11B 0.9800
C111 H11C 0.9800
C12 C22 1.370(10)
C12 C62 1.441(10)
C22 C32 1.386(10)
C22 C72 1.500(11)
C32 C42 1.408(11)
C32 H32A 0.9500
C42 C52 1.383(12)
C42 H42A 0.9500
C52 C62 1.396(11)
C52 H52A 0.9500
C62 C102 1.524(12)
C72 C92 1.522(11)
C72 C82 1.548(11)
C72 H72A 1.0000
C82 H82A 0.9800
C82 H82B 0.9800
C82 H82C 0.9800
C92 H92A 0.9800
C92 H92B 0.9800
C92 H92C 0.9800
C102 C112 1.532(11)
C102 C122 1.546(10)
C102 H10D 1.0000
C112 H11D 0.9800
C112 H11E 0.9800
C112 H11F 0.9800
C122 H12A 0.9800
C122 H12B 0.9800
C122 H12C 0.9800
C13 C63 1.427(9)
C13 C23 1.433(10)
C23 C33 1.377(10)
C23 C73 1.539(10)
C33 C43 1.373(10)
C33 H33A 0.9500
C43 C53 1.398(11)
C43 H43A 0.9500
C53 C63 1.404(10)
C53 H53A 0.9500
C63 C103 1.512(10)
C73 C93 1.526(11)
C73 C83 1.533(11)
C73 H73A 1.0000
C83 H83A 0.9800
C83 H83B 0.9800
C83 H83C 0.9800
C93 H93A 0.9800
C93 H93B 0.9800
C93 H93C 0.9800
C103 C123 1.525(10)
C103 C113 1.544(9)
C103 H10E 1.0000
C113 H11G 0.9800
C113 H11H 0.9800
C113 H11I 0.9800
C123 H12D 0.9800
C123 H12E 0.9800
C123 H12F 0.9800
C14 C64 1.530(10)
C14 C74 1.539(10)
C14 C24 1.562(10)
C14 C84 1.573(10)
C24 C34 1.408(10)
C34 C44 1.407(10)
C34 H34A 0.9500
C44 C54 1.575(10)
C54 C94 1.541(11)
C54 C104 1.541(10)
C54 C114 1.559(12)
C64 H64A 0.9800
C64 H64B 0.9800
C64 H64C 0.9800
C74 H74A 0.9800
C74 H74B 0.9800
C74 H74C 0.9800
C84 H84A 0.9800
C84 H84B 0.9800
C84 H84C 0.9800
C94 H94A 0.9800
C94 H94B 0.9800
C94 H94C 0.9800
C104 H10F 0.9800
C104 H10G 0.9800
C104 H10H 0.9800
C114 H11J 0.9800
C114 H11K 0.9800
C114 H11L 0.9800
C15 C25 1.420(9)
C15 C65 1.423(9)
C25 C35 1.389(9)
C25 C75 1.530(9)
C35 C45 1.356(9)
C35 H35A 0.9500
C45 C55 1.409(10)
C45 H45A 0.9500
C55 C65 1.365(9)
C55 H55A 0.9500
C65 C105 1.526(10)
C75 C95 1.527(10)
C75 C85 1.537(10)
C75 H75A 1.0000
C85 H85A 0.9800
C85 H85B 0.9800
C85 H85C 0.9800
C95 H95A 0.9800
C95 H95B 0.9800
C95 H95C 0.9800
C105 C115 1.525(10)
C105 C125 1.539(9)
C105 H10I 1.0000
C115 H11M 0.9800
C115 H11N 0.9800
C115 H11O 0.9800
C125 H12G 0.9800
C125 H12H 0.9800
C125 H12I 0.9800
C16 C26 1.414(10)
C16 C66 1.433(9)
C26 C36 1.386(11)
C26 C76 1.537(10)
C36 C46 1.408(11)
C36 H36A 0.9500
C46 C56 1.388(11)
C46 H46A 0.9500
C56 C66 1.366(10)
C56 H56A 0.9500
C66 C106 1.528(11)
C76 C86 1.500(10)
C76 C96 1.557(11)
C76 H76A 1.0000
C86 H86A 0.9800
C86 H86B 0.9800
C86 H86C 0.9800
C96 H96A 0.9800
C96 H96B 0.9800
C96 H96C 0.9800
C106 C126 1.533(10)
C106 C116 1.548(10)
C106 H10J 1.0000
C116 H11P 0.9800
C116 H11Q 0.9800
C116 H11R 0.9800
C126 H12J 0.9800
C126 H12K 0.9800
C126 H12L 0.9800

loop_
_geom_torsion_atom_site_label_1
_geom_torsion_atom_site_label_2
_geom_torsion_atom_site_label_3
_geom_torsion_atom_site_label_4
_geom_torsion
N11 Co1 Na2 N1 -86.6(10)
N21 Co1 Na2 N1 168.3(3)
Na1 Co1 Na2 N1 0.3(3)
N1 Co1 Na2 N2 0.1(3)
N11 Co1 Na2 N2 -86.5(9)
N21 Co1 Na2 N2 168.5(2)
Na1 Co1 Na2 N2 0.40(17)
N1 Co1 Na2 C55 -144(3)
N11 Co1 Na2 C55 129(3)
N21 Co1 Na2 C55 24(3)
Na1 Co1 Na2 C55 -144(3)
N1 Co1 Na2 C65 -19.8(5)
N11 Co1 Na2 C65 -106.4(10)
N21 Co1 Na2 C65 148.5(5)
Na1 Co1 Na2 C65 -19.5(4)
N1 Co1 Na2 C23 172.1(3)
N11 Co1 Na2 C23 85.5(9)
N21 Co1 Na2 C23 -19.5(2)
Na1 Co1 Na2 C23 172.41(18)
N1 Co1 Na2 C33 178.7(3)
N11 Co1 Na2 C33 92.1(9)
N21 Co1 Na2 C33 -13.0(3)
Na1 Co1 Na2 C33 178.96(19)
N1 Co1 Na2 C45 118.3(5)
N11 Co1 Na2 C45 31.7(10)
N21 Co1 Na2 C45 -73.3(4)
Na1 Co1 Na2 C45 118.6(4)
N1 Co1 Na2 C13 -163.3(3)
N11 Co1 Na2 C13 110.0(9)
N21 Co1 Na2 C13 5.0(3)
Na1 Co1 Na2 C13 -163.1(2)
N1 Co1 Na2 C15 16.9(4)
N11 Co1 Na2 C15 -69.8(10)
N21 Co1 Na2 C15 -174.8(3)
Na1 Co1 Na2 C15 17.1(3)
N1 Co1 Na2 Co2 -0.6(3)
N11 Co1 Na2 Co2 -87.3(9)
N21 Co1 Na2 Co2 167.69(18)
Na1 Co1 Na2 Co2 -0.37(9)
N2 Co2 Na2 N1 1.0(3)
N14 Co2 Na2 N1 169.2(2)
N24 Co2 Na2 N1 -88.9(8)
Na1 Co2 Na2 N1 -0.01(18)
N14 Co2 Na2 N2 168.2(3)
N24 Co2 Na2 N2 -89.9(8)
Na1 Co2 Na2 N2 -1.0(3)
N2 Co2 Na2 C55 179.2(3)
N14 Co2 Na2 C55 -12.6(2)
N24 Co2 Na2 C55 89.3(8)
Na1 Co2 Na2 C55 178.19(19)
N2 Co2 Na2 C65 172.6(3)
N14 Co2 Na2 C65 -19.2(2)
N24 Co2 Na2 C65 82.7(8)
Na1 Co2 Na2 C65 171.66(17)
N2 Co2 Na2 C23 -15.7(5)
N14 Co2 Na2 C23 152.5(5)
N24 Co2 Na2 C23 -105.6(9)
Na1 Co2 Na2 C23 -16.7(5)
N2 Co2 Na2 C33 -169(3)
N14 Co2 Na2 C33 -1(3)
N24 Co2 Na2 C33 101(3)
Na1 Co2 Na2 C33 -170(3)
N2 Co2 Na2 C45 -154.8(3)
N14 Co2 Na2 C45 13.4(2)
N24 Co2 Na2 C45 115.3(7)
Na1 Co2 Na2 C45 -155.72(18)
N2 Co2 Na2 C13 20.7(3)
N14 Co2 Na2 C13 -171.1(3)
N24 Co2 Na2 C13 -69.2(8)
Na1 Co2 Na2 C13 19.8(3)
N2 Co2 Na2 C15 -162.6(3)
N14 Co2 Na2 C15 5.6(2)
N24 Co2 Na2 C15 107.5(8)
Na1 Co2 Na2 C15 -163.54(19)
N2 Co2 Na2 Co1 1.3(3)
N14 Co2 Na2 Co1 169.54(17)
N24 Co2 Na2 Co1 -88.6(7)
Na1 Co2 Na2 Co1 0.38(9)
N11 Co1 N1 N2 149(38)
N21 Co1 N1 N2 -31(38)
Na2 Co1 N1 N2 -15(38)
Na1 Co1 N1 N2 166(100)
N11 Co1 N1 Na2 163.6(3)
N21 Co1 N1 Na2 -16.2(5)
Na1 Co1 N1 Na2 -179.6(4)
N11 Co1 N1 Na1 -16.8(5)
N21 Co1 N1 Na1 163.4(3)
Na2 Co1 N1 Na1 179.6(4)
C55 Na2 N1 N2 -4.9(7)
C65 Na2 N1 N2 -10.4(5)
C23 Na2 N1 N2 172.3(4)
C33 Na2 N1 N2 178.2(4)
C45 Na2 N1 N2 55.4(7)
C13 Na2 N1 N2 -167.3(4)
C15 Na2 N1 N2 11.9(4)
Co1 Na2 N1 N2 179.8(6)
Co2 Na2 N1 N2 -1.0(3)
N2 Na2 N1 Co1 -179.8(6)
C55 Na2 N1 Co1 175.4(4)
C65 Na2 N1 Co1 169.8(3)
C23 Na2 N1 Co1 -7.4(3)
C33 Na2 N1 Co1 -1.6(4)
C45 Na2 N1 Co1 -124.4(5)
C13 Na2 N1 Co1 13.0(3)
C15 Na2 N1 Co1 -167.8(3)
Co2 Na2 N1 Co1 179.2(3)
N2 Na2 N1 Na1 1.0(5)
C55 Na2 N1 Na1 -3.8(10)
C65 Na2 N1 Na1 -9.4(7)
C23 Na2 N1 Na1 173.4(6)
C33 Na2 N1 Na1 179.2(5)
C45 Na2 N1 Na1 56.4(9)
C13 Na2 N1 Na1 -166.2(6)
C15 Na2 N1 Na1 13.0(7)
Co1 Na2 N1 Na1 -179.2(8)
Co2 Na2 N1 Na1 0.0(5)
C32 Na1 N1 N2 174.5(4)
C22 Na1 N1 N2 171.7(4)
C56 Na1 N1 N2 -8.3(7)
C66 Na1 N1 N2 -8.8(5)
C42 Na1 N1 N2 -152.2(5)
C12 Na1 N1 N2 -167.8(4)
C46 Na1 N1 N2 52.8(8)
C16 Na1 N1 N2 14.7(4)
C52 Na1 N1 N2 -133.4(4)
C26 Na1 N1 N2 42.7(4)
N2 Na1 N1 Co1 179.8(6)
C32 Na1 N1 Co1 -5.8(4)
C22 Na1 N1 Co1 -8.6(3)
C56 Na1 N1 Co1 171.5(4)
C66 Na1 N1 Co1 171.0(3)
C42 Na1 N1 Co1 27.5(5)
C12 Na1 N1 Co1 12.0(3)
C46 Na1 N1 Co1 -127.5(6)
C16 Na1 N1 Co1 -165.5(3)
C52 Na1 N1 Co1 46.3(4)
C26 Na1 N1 Co1 -137.6(3)
N2 Na1 N1 Na2 -1.0(5)
C32 Na1 N1 Na2 173.4(5)
C22 Na1 N1 Na2 170.6(6)
C56 Na1 N1 Na2 -9.3(10)
C66 Na1 N1 Na2 -9.8(7)
C42 Na1 N1 Na2 -153.2(5)
C12 Na1 N1 Na2 -168.8(6)
C46 Na1 N1 Na2 51.7(10)
C16 Na1 N1 Na2 13.7(7)
C52 Na1 N1 Na2 -134.4(6)
C26 Na1 N1 Na2 41.6(7)
Co1 N1 N2 Co2 107(39)
Na2 N1 N2 Co2 92(19)
Na1 N1 N2 Co2 -88(19)
Co1 N1 N2 Na1 -166(100)
Na2 N1 N2 Na1 179.5(2)
Co1 N1 N2 Na2 15(38)
Na1 N1 N2 Na2 -179.5(2)
N14 Co2 N2 N1 -108(19)
N24 Co2 N2 N1 69(19)
Na1 Co2 N2 N1 87(19)
Na2 Co2 N2 N1 -92(19)
N14 Co2 N2 Na1 165.2(2)
N24 Co2 N2 Na1 -18.2(4)
Na2 Co2 N2 Na1 -178.7(4)
N14 Co2 N2 Na2 -16.2(4)
N24 Co2 N2 Na2 160.4(2)
Na1 Co2 N2 Na2 178.7(4)
C32 Na1 N2 N1 -9.7(7)
C22 Na1 N2 N1 -10.0(5)
C56 Na1 N2 N1 175.2(4)
C66 Na1 N2 N1 172.7(4)
C42 Na1 N2 N1 53.1(7)
C12 Na1 N2 N1 12.5(4)
C46 Na1 N2 N1 -153.0(4)
C16 Na1 N2 N1 -165.6(4)
C52 Na1 N2 N1 59.8(5)
C26 Na1 N2 N1 -140.1(4)
N1 Na1 N2 Co2 178.3(5)
C32 Na1 N2 Co2 168.6(5)
C22 Na1 N2 Co2 168.3(3)
C56 Na1 N2 Co2 -6.5(4)
C66 Na1 N2 Co2 -9.0(3)
C42 Na1 N2 Co2 -128.6(5)
C12 Na1 N2 Co2 -169.2(3)
C46 Na1 N2 Co2 25.3(5)
C16 Na1 N2 Co2 12.7(3)
C52 Na1 N2 Co2 -121.9(3)
C26 Na1 N2 Co2 38.2(3)
N1 Na1 N2 Na2 1.0(5)
C32 Na1 N2 Na2 -8.7(9)
C22 Na1 N2 Na2 -9.0(7)
C56 Na1 N2 Na2 176.2(5)
C66 Na1 N2 Na2 173.7(5)
C42 Na1 N2 Na2 54.0(9)
C12 Na1 N2 Na2 13.5(6)
C46 Na1 N2 Na2 -152.0(5)
C16 Na1 N2 Na2 -164.6(6)
C52 Na1 N2 Na2 60.8(7)
C26 Na1 N2 Na2 -139.1(6)
C55 Na2 N2 N1 177.3(4)
C65 Na2 N2 N1 171.4(4)
C23 Na2 N2 N1 -9.5(5)
C33 Na2 N2 N1 -3.5(8)
C45 Na2 N2 N1 -149.0(4)
C13 Na2 N2 N1 13.2(4)
C15 Na2 N2 N1 -168.3(4)
Co1 Na2 N2 N1 -0.1(3)
Co2 Na2 N2 N1 178.3(6)
N1 Na2 N2 Co2 -178.3(6)
C55 Na2 N2 Co2 -1.0(4)
C65 Na2 N2 Co2 -6.9(3)
C23 Na2 N2 Co2 172.2(3)
C33 Na2 N2 Co2 178.2(5)
C45 Na2 N2 Co2 32.7(4)
C13 Na2 N2 Co2 -165.1(3)
C15 Na2 N2 Co2 13.4(3)
Co1 Na2 N2 Co2 -178.4(3)
N1 Na2 N2 Na1 -1.0(5)
C55 Na2 N2 Na1 176.3(5)
C65 Na2 N2 Na1 170.4(5)
C23 Na2 N2 Na1 -10.5(7)
C33 Na2 N2 Na1 -4.5(10)
C45 Na2 N2 Na1 -150.0(5)
C13 Na2 N2 Na1 12.2(6)
C15 Na2 N2 Na1 -169.3(6)
Co1 Na2 N2 Na1 -1.1(5)
Co2 Na2 N2 Na1 177.3(8)
N1 Co1 N11 C21 -179.9(6)
N21 Co1 N11 C21 0.0(7)
Na2 Co1 N11 C21 -104.4(10)
Na1 Co1 N11 C21 168.3(7)
N1 Co1 N11 C12 6.7(7)
N21 Co1 N11 C12 -173.4(5)
Na2 Co1 N11 C12 82.2(11)
Na1 Co1 N11 C12 -5.1(5)
N1 Co1 N21 C41 178.5(6)
N11 Co1 N21 C41 -1.4(7)
Na2 Co1 N21 C41 166.8(6)
Na1 Co1 N21 C41 -103.2(10)
N1 Co1 N21 C13 3.0(7)
N11 Co1 N21 C13 -176.9(5)
Na2 Co1 N21 C13 -8.7(5)
Na1 Co1 N21 C13 81.4(10)
N2 Co2 N14 C24 177.2(5)
N24 Co2 N14 C24 -0.3(6)
Na1 Co2 N14 C24 -104.7(11)
Na2 Co2 N14 C24 165.7(6)
N2 Co2 N14 C15 1.9(6)
N24 Co2 N14 C15 -175.6(4)
Na1 Co2 N14 C15 80.0(11)
Na2 Co2 N14 C15 -9.6(4)
N2 Co2 N24 C44 -175.4(5)
N14 Co2 N24 C44 2.1(6)
Na1 Co2 N24 C44 171.6(6)
Na2 Co2 N24 C44 -99.0(9)
N2 Co2 N24 C16 7.6(6)
N14 Co2 N24 C16 -174.9(5)
Na1 Co2 N24 C16 -5.4(4)
Na2 Co2 N24 C16 83.9(8)
C12 N11 C21 C31 172.9(8)
Co1 N11 C21 C31 0.5(11)
C12 N11 C21 C11 -10.3(13)
Co1 N11 C21 C11 177.3(7)
C81 C11 C21 N11 -116.3(9)
C61 C11 C21 N11 123.8(9)
C71 C11 C21 N11 5.0(14)
C81 C11 C21 C31 60.7(9)
C61 C11 C21 C31 -59.1(10)
C71 C11 C21 C31 -177.9(8)
N11 C21 C31 C41 0.2(14)
C11 C21 C31 C41 -177.1(9)
C13 N21 C41 C31 177.0(7)
Co1 N21 C41 C31 2.2(11)
C13 N21 C41 C51 -8.0(12)
Co1 N21 C41 C51 177.3(6)
C21 C31 C41 N21 -1.6(14)
C21 C31 C41 C51 -177.3(8)
N21 C41 C51 C101 -115.1(8)
C31 C41 C51 C101 60.2(9)
N21 C41 C51 C111 126.9(8)
C31 C41 C51 C111 -57.7(9)
N21 C41 C51 C91 6.0(12)
C31 C41 C51 C91 -178.7(7)
C21 N11 C12 C22 -83.2(10)
Co1 N11 C12 C22 90.4(7)
C21 N11 C12 C62 100.9(9)
Co1 N11 C12 C62 -85.5(6)
C21 N11 C12 Na1 -167.3(6)
Co1 N11 C12 Na1 6.3(6)
N2 Na1 C12 C22 -134.6(4)
N1 Na1 C12 C22 -128.6(5)
C32 Na1 C12 C22 31.1(4)
C56 Na1 C12 C22 63.9(5)
C66 Na1 C12 C22 87.9(7)
C42 Na1 C12 C22 65.4(5)
C46 Na1 C12 C22 33.2(5)
C16 Na1 C12 C22 26(3)
C52 Na1 C12 C22 97.7(5)
C26 Na1 C12 C22 -20.5(7)
N2 Na1 C12 N11 -18.2(6)
N1 Na1 C12 N11 -12.2(5)
C32 Na1 C12 N11 147.5(7)
C22 Na1 C12 N11 116.4(7)
C56 Na1 C12 N11 -179.7(5)
C66 Na1 C12 N11 -155.6(5)
C42 Na1 C12 N11 -178.2(7)
C46 Na1 C12 N11 149.6(5)
C16 Na1 C12 N11 142(2)
C52 Na1 C12 N11 -145.9(7)
C26 Na1 C12 N11 95.9(7)
N2 Na1 C12 C62 98.1(5)
N1 Na1 C12 C62 104.1(5)
C32 Na1 C12 C62 -96.2(5)
C22 Na1 C12 C62 -127.3(7)
C56 Na1 C12 C62 -63.4(6)
C66 Na1 C12 C62 -39.4(8)
C42 Na1 C12 C62 -61.9(5)
C46 Na1 C12 C62 -94.1(5)
C16 Na1 C12 C62 -101(2)
C52 Na1 C12 C62 -29.6(5)
C26 Na1 C12 C62 -147.8(5)
N11 C12 C22 C32 -174.5(7)
C62 C12 C22 C32 1.3(11)
Na1 C12 C22 C32 -65.9(7)
N11 C12 C22 C72 3.4(11)
C62 C12 C22 C72 179.2(7)
Na1 C12 C22 C72 112.0(7)
N11 C12 C22 Na1 -108.6(6)
C62 C12 C22 Na1 67.2(6)
N2 Na1 C22 C12 55.1(5)
N1 Na1 C22 C12 50.3(4)
C32 Na1 C22 C12 -124.6(7)
C56 Na1 C22 C12 -129.7(4)
C66 Na1 C22 C12 -129.1(5)
C42 Na1 C22 C12 -93.9(5)
C46 Na1 C22 C12 -151.3(4)
C16 Na1 C22 C12 -175.4(4)
C52 Na1 C22 C12 -61.3(5)
C26 Na1 C22 C12 167.7(4)
N2 Na1 C22 C32 179.7(5)
N1 Na1 C22 C32 174.9(5)
C56 Na1 C22 C32 -5.1(6)
C66 Na1 C22 C32 -4.5(7)
C42 Na1 C22 C32 30.7(5)
C12 Na1 C22 C32 124.6(7)
C46 Na1 C22 C32 -26.7(6)
C16 Na1 C22 C32 -50.8(7)
C52 Na1 C22 C32 63.2(5)
C26 Na1 C22 C32 -67.7(6)
N2 Na1 C22 C72 -66.0(7)
N1 Na1 C22 C72 -70.8(6)
C32 Na1 C22 C72 114.3(9)
C56 Na1 C22 C72 109.2(6)
C66 Na1 C22 C72 109.7(6)
C42 Na1 C22 C72 145.0(7)
C12 Na1 C22 C72 -121.1(7)
C46 Na1 C22 C72 87.6(6)
C16 Na1 C22 C72 63.5(7)
C52 Na1 C22 C72 177.5(7)
C26 Na1 C22 C72 46.5(6)
C12 C22 C32 C42 -1.2(12)
C72 C22 C32 C42 -179.1(7)
Na1 C22 C32 C42 -70.0(7)
C12 C22 C32 Na1 68.9(7)
C72 C22 C32 Na1 -109.1(7)
N2 Na1 C32 C22 -0.6(9)
N1 Na1 C32 C22 -6.0(6)
C56 Na1 C32 C22 175.3(6)
C66 Na1 C32 C22 176.9(5)
C42 Na1 C32 C22 -124.6(9)
C12 Na1 C32 C22 -30.0(5)
C46 Na1 C32 C22 152.0(6)
C16 Na1 C32 C22 149.4(5)
C52 Na1 C32 C22 -95.1(6)
C26 Na1 C32 C22 125.1(5)
N2 Na1 C32 C42 124.1(7)
N1 Na1 C32 C42 118.6(6)
C22 Na1 C32 C42 124.6(9)
C56 Na1 C32 C42 -60.1(6)
C66 Na1 C32 C42 -58.5(6)
C12 Na1 C32 C42 94.6(6)
C46 Na1 C32 C42 -83.4(6)
C16 Na1 C32 C42 -86.0(6)
C52 Na1 C32 C42 29.6(5)
C26 Na1 C32 C42 -110.3(6)
C22 C32 C42 C52 0.5(12)
Na1 C32 C42 C52 -68.6(8)
C22 C32 C42 Na1 69.0(7)
N2 Na1 C42 C52 12.0(9)
N1 Na1 C42 C52 42.7(7)
C32 Na1 C42 C52 124.9(8)
C22 Na1 C42 C52 94.3(6)
C56 Na1 C42 C52 -119.9(6)
C66 Na1 C42 C52 -107.6(5)
C12 Na1 C42 C52 61.4(5)
C46 Na1 C42 C52 -148.0(6)
C16 Na1 C42 C52 -122.7(5)
C26 Na1 C42 C52 -153.2(5)
N2 Na1 C42 C32 -112.9(8)
N1 Na1 C42 C32 -82.1(7)
C22 Na1 C42 C32 -30.6(5)
C56 Na1 C42 C32 115.3(6)
C66 Na1 C42 C32 127.6(6)
C12 Na1 C42 C32 -63.5(5)
C46 Na1 C42 C32 87.1(6)
C16 Na1 C42 C32 112.4(6)
C52 Na1 C42 C32 -124.9(8)
C26 Na1 C42 C32 82.0(6)
C32 C42 C52 C62 0.1(13)
Na1 C42 C52 C62 -64.0(7)
C32 C42 C52 Na1 64.1(7)
N2 Na1 C52 C42 -173.4(5)
N1 Na1 C52 C42 -147.3(5)
C32 Na1 C52 C42 -31.2(5)
C22 Na1 C52 C42 -65.2(5)
C56 Na1 C52 C42 56.1(5)
C66 Na1 C52 C42 77.1(5)
C12 Na1 C52 C42 -97.9(6)
C46 Na1 C52 C42 30.1(6)
C16 Na1 C52 C42 75.1(6)
C26 Na1 C52 C42 38.5(7)
N2 Na1 C52 C62 -44.6(6)
N1 Na1 C52 C62 -18.5(6)
C32 Na1 C52 C62 97.6(6)
C22 Na1 C52 C62 63.5(5)
C56 Na1 C52 C62 -175.1(6)
C66 Na1 C52 C62 -154.1(5)
C42 Na1 C52 C62 128.8(8)
C12 Na1 C52 C62 30.9(5)
C46 Na1 C52 C62 158.9(6)
C16 Na1 C52 C62 -156.1(5)
C26 Na1 C52 C62 167.2(5)
C42 C52 C62 C12 0.0(12)
Na1 C52 C62 C12 -61.1(6)
C42 C52 C62 C102 -179.2(8)
Na1 C52 C62 C102 119.7(6)
C42 C52 C62 Na1 61.1(8)
C22 C12 C62 C52 -0.7(11)
N11 C12 C62 C52 175.2(6)
Na1 C12 C62 C52 62.8(6)
C22 C12 C62 C102 178.4(7)
N11 C12 C62 C102 -5.7(10)
Na1 C12 C62 C102 -118.0(7)
C22 C12 C62 Na1 -63.5(6)
N11 C12 C62 Na1 112.4(6)
N2 Na1 C62 C52 144.5(6)
N1 Na1 C62 C52 162.7(6)
C32 Na1 C62 C52 -62.3(6)
C22 Na1 C62 C52 -96.2(6)
C56 Na1 C62 C52 5.3(6)
C66 Na1 C62 C52 31.9(7)
C42 Na1 C62 C52 -28.3(5)
C12 Na1 C62 C52 -124.9(8)
C46 Na1 C62 C52 -24.0(6)
C16 Na1 C62 C52 42.9(8)
C26 Na1 C62 C52 -32.0(12)
N2 Na1 C62 C12 -90.5(5)
N1 Na1 C62 C12 -72.4(5)
C32 Na1 C62 C12 62.7(5)
C22 Na1 C62 C12 28.8(4)
C56 Na1 C62 C12 130.2(5)
C66 Na1 C62 C12 156.8(5)
C42 Na1 C62 C12 96.7(5)
C46 Na1 C62 C12 101.0(5)
C16 Na1 C62 C12 167.8(5)
C52 Na1 C62 C12 124.9(8)
C26 Na1 C62 C12 93.0(10)
N2 Na1 C62 C102 28.3(6)
N1 Na1 C62 C102 46.5(6)
C32 Na1 C62 C102 -178.5(7)
C22 Na1 C62 C102 147.6(7)
C56 Na1 C62 C102 -110.9(6)
C66 Na1 C62 C102 -84.3(6)
C42 Na1 C62 C102 -144.5(7)
C12 Na1 C62 C102 118.8(8)
C46 Na1 C62 C102 -140.2(6)
C16 Na1 C62 C102 -73.4(8)
C52 Na1 C62 C102 -116.2(9)
C26 Na1 C62 C102 -148.2(8)
C12 C22 C72 C92 -99.5(9)
C32 C22 C72 C92 78.4(9)
Na1 C22 C72 C92 -6.3(8)
C12 C22 C72 C82 135.3(8)
C32 C22 C72 C82 -46.8(11)
Na1 C22 C72 C82 -131.5(7)
C52 C62 C102 C112 -71.4(9)
C12 C62 C102 C112 109.5(8)
Na1 C62 C102 C112 19.9(9)
C52 C62 C102 C122 52.5(10)
C12 C62 C102 C122 -126.6(8)
Na1 C62 C102 C122 143.9(6)
C41 N21 C13 C63 100.3(8)
Co1 N21 C13 C63 -84.1(6)
C41 N21 C13 C23 -85.6(9)
Co1 N21 C13 C23 90.0(7)
C41 N21 C13 Na2 -165.3(5)
Co1 N21 C13 Na2 10.3(5)
N1 Na2 C13 N21 -15.8(5)
N2 Na2 C13 N21 -22.1(5)
C55 Na2 C13 N21 174.2(5)
C65 Na2 C13 N21 -159.4(5)
C23 Na2 C13 N21 116.8(7)
C33 Na2 C13 N21 148.2(6)
C45 Na2 C13 N21 142.2(5)
C15 Na2 C13 N21 171(2)
Co1 Na2 C13 N21 -7.3(4)
Co2 Na2 C13 N21 -32.8(6)
N1 Na2 C13 C63 103.3(4)
N2 Na2 C13 C63 97.0(4)
C55 Na2 C13 C63 -66.6(5)
C65 Na2 C13 C63 -40.3(7)
C23 Na2 C13 C63 -124.1(6)
C33 Na2 C13 C63 -92.6(5)
C45 Na2 C13 C63 -98.7(5)
C15 Na2 C13 C63 -69(2)
Co1 Na2 C13 C63 111.9(5)
Co2 Na2 C13 C63 86.4(4)
N1 Na2 C13 C23 -132.6(5)
N2 Na2 C13 C23 -138.9(4)
C55 Na2 C13 C23 57.4(5)
C65 Na2 C13 C23 83.8(6)
C33 Na2 C13 C23 31.5(4)
C45 Na2 C13 C23 25.4(5)
C15 Na2 C13 C23 55(2)
Co1 Na2 C13 C23 -124.1(5)
Co2 Na2 C13 C23 -149.5(4)
N21 C13 C23 C33 -176.1(6)
C63 C13 C23 C33 -2.0(10)
Na2 C13 C23 C33 -71.8(6)
N21 C13 C23 C73 3.3(10)
C63 C13 C23 C73 177.5(6)
Na2 C13 C23 C73 107.6(6)
N21 C13 C23 Na2 -104.3(5)
C63 C13 C23 Na2 69.8(6)
N1 Na2 C23 C33 169.7(5)
N2 Na2 C23 C33 174.3(5)
C55 Na2 C23 C33 -11.7(5)
C65 Na2 C23 C33 -7.1(7)
C45 Na2 C23 C33 -35.7(5)
C13 Na2 C23 C33 122.4(7)
C15 Na2 C23 C33 -48.1(7)
Co1 Na2 C23 C33 165.7(5)
Co2 Na2 C23 C33 -176.0(5)
N1 Na2 C23 C13 47.3(4)
N2 Na2 C23 C13 51.9(5)
C55 Na2 C23 C13 -134.1(4)
C65 Na2 C23 C13 -129.5(5)
C33 Na2 C23 C13 -122.4(7)
C45 Na2 C23 C13 -158.1(4)
C15 Na2 C23 C13 -170.5(4)
Co1 Na2 C23 C13 43.2(4)
Co2 Na2 C23 C13 61.6(7)
N1 Na2 C23 C73 -70.6(6)
N2 Na2 C23 C73 -66.1(6)
C55 Na2 C23 C73 108.0(6)
C65 Na2 C23 C73 112.6(6)
C33 Na2 C23 C73 119.6(8)
C45 Na2 C23 C73 84.0(6)
C13 Na2 C23 C73 -117.9(8)
C15 Na2 C23 C73 71.6(7)
Co1 Na2 C23 C73 -74.7(5)
Co2 Na2 C23 C73 -56.3(8)
C13 C23 C33 C43 0.0(11)
C73 C23 C33 C43 -179.4(7)
Na2 C23 C33 C43 -73.6(7)
C13 C23 C33 Na2 73.6(6)
C73 C23 C33 Na2 -105.9(7)
N1 Na2 C33 C43 112.7(5)
N2 Na2 C33 C43 114.8(7)
C55 Na2 C33 C43 -65.8(5)
C65 Na2 C33 C43 -59.9(5)
C23 Na2 C33 C43 125.3(8)
C45 Na2 C33 C43 -92.3(5)
C13 Na2 C33 C43 93.2(6)
C15 Na2 C33 C43 -83.8(6)
Co1 Na2 C33 C43 111.9(5)
Co2 Na2 C33 C43 -77(3)
N1 Na2 C33 C23 -12.6(6)
N2 Na2 C33 C23 -10.5(9)
C55 Na2 C33 C23 168.8(5)
C65 Na2 C33 C23 174.8(5)
C45 Na2 C33 C23 142.4(5)
C13 Na2 C33 C23 -32.1(4)
C15 Na2 C33 C23 150.9(5)
Co1 Na2 C33 C23 -13.4(5)
Co2 Na2 C33 C23 157(3)
C23 C33 C43 C53 2.9(12)
Na2 C33 C43 C53 -64.9(7)
C33 C43 C53 C63 -3.9(12)
C43 C53 C63 C13 1.9(10)
C43 C53 C63 C103 -177.6(7)
N21 C13 C63 C53 175.2(6)
C23 C13 C63 C53 1.0(9)
Na2 C13 C63 C53 64.0(6)
N21 C13 C63 C103 -5.3(9)
C23 C13 C63 C103 -179.5(6)
Na2 C13 C63 C103 -116.5(6)
C33 C23 C73 C93 -42.2(11)
C13 C23 C73 C93 138.3(8)
Na2 C23 C73 C93 -130.5(7)
C33 C23 C73 C83 80.8(10)
C13 C23 C73 C83 -98.7(9)
Na2 C23 C73 C83 -7.5(8)
C53 C63 C103 C123 -65.9(8)
C13 C63 C103 C123 114.6(7)
C53 C63 C103 C113 56.8(9)
C13 C63 C103 C113 -122.7(7)
C15 N14 C24 C34 173.3(6)
Co2 N14 C24 C34 -1.1(10)
C15 N14 C24 C14 -6.5(11)
Co2 N14 C24 C14 179.1(5)
C64 C14 C24 N14 1.5(11)
C74 C14 C24 N14 124.5(8)
C84 C14 C24 N14 -119.4(8)
C64 C14 C24 C34 -178.3(7)
C74 C14 C24 C34 -55.3(8)
C84 C14 C24 C34 60.8(8)
N14 C24 C34 C44 1.5(12)
C14 C24 C34 C44 -178.7(7)
C16 N24 C44 C34 174.2(7)
Co2 N24 C44 C34 -2.3(10)
C16 N24 C44 C54 -6.7(11)
Co2 N24 C44 C54 176.8(5)
C24 C34 C44 N24 0.3(12)
C24 C34 C44 C54 -178.9(8)
N24 C44 C54 C94 1.2(11)
C34 C44 C54 C94 -179.6(7)
N24 C44 C54 C104 -118.8(8)
C34 C44 C54 C104 60.4(9)
N24 C44 C54 C114 121.1(8)
C34 C44 C54 C114 -59.7(8)
C24 N14 C15 C25 102.0(8)
Co2 N14 C15 C25 -82.5(6)
C24 N14 C15 C65 -83.9(9)
Co2 N14 C15 C65 91.5(6)
C24 N14 C15 Na2 -163.7(5)
Co2 N14 C15 Na2 11.7(5)
N1 Na2 C15 C25 96.3(4)
N2 Na2 C15 C25 102.1(4)
C55 Na2 C15 C25 -94.1(5)
C65 Na2 C15 C25 -125.8(6)
C23 Na2 C15 C25 -44.7(6)
C33 Na2 C15 C25 -69.8(5)
C45 Na2 C15 C25 -59.9(4)
C13 Na2 C15 C25 -91(2)
Co1 Na2 C15 C25 87.5(4)
Co2 Na2 C15 C25 110.8(4)
N1 Na2 C15 N14 -22.8(5)
N2 Na2 C15 N14 -17.0(4)
C55 Na2 C15 N14 146.8(6)
C65 Na2 C15 N14 115.1(7)
C23 Na2 C15 N14 -163.8(4)
C33 Na2 C15 N14 171.1(4)
C45 Na2 C15 N14 -179.0(6)
C13 Na2 C15 N14 150(2)
Co1 Na2 C15 N14 -31.6(6)
Co2 Na2 C15 N14 -8.3(4)
N1 Na2 C15 C65 -137.8(4)
N2 Na2 C15 C65 -132.1(5)
C55 Na2 C15 C65 31.7(4)
C23 Na2 C15 C65 81.1(6)
C33 Na2 C15 C65 56.0(5)
C45 Na2 C15 C65 66.0(4)
C13 Na2 C15 C65 35(2)
Co1 Na2 C15 C65 -146.7(4)
Co2 Na2 C15 C65 -123.3(5)
N14 C15 C25 C35 176.4(6)
C65 C15 C25 C35 2.3(10)
Na2 C15 C25 C35 63.6(6)
N14 C15 C25 C75 -3.5(10)
C65 C15 C25 C75 -177.6(6)
Na2 C15 C25 C75 -116.3(6)
C15 C25 C35 C45 -1.6(11)
C75 C25 C35 C45 178.2(7)
C25 C35 C45 C55 0.0(11)
C25 C35 C45 Na2 -61.8(7)
N1 Na2 C45 C35 5.5(8)
N2 Na2 C45 C35 36.2(6)
C55 Na2 C45 C35 124.3(7)
C65 Na2 C45 C35 94.0(5)
C23 Na2 C45 C35 -112.6(5)
C33 Na2 C45 C35 -128.9(5)
C13 Na2 C45 C35 -124.2(5)
C15 Na2 C45 C35 59.4(4)
Co1 Na2 C45 C35 -63.6(6)
Co2 Na2 C45 C35 52.2(5)
N1 Na2 C45 C55 -118.8(6)
N2 Na2 C45 C55 -88.1(5)
C65 Na2 C45 C55 -30.3(4)
C23 Na2 C45 C55 123.1(4)
C33 Na2 C45 C55 106.8(5)
C13 Na2 C45 C55 111.5(4)
C15 Na2 C45 C55 -64.9(4)
Co1 Na2 C45 C55 172.1(4)
Co2 Na2 C45 C55 -72.1(4)
C35 C45 C55 C65 1.0(11)
Na2 C45 C55 C65 69.8(7)
C35 C45 C55 Na2 -68.8(6)
N1 Na2 C55 C65 -9.9(8)
N2 Na2 C55 C65 -12.6(6)
C23 Na2 C55 C65 173.0(5)
C33 Na2 C55 C65 167.7(5)
C45 Na2 C55 C65 -125.2(7)
C13 Na2 C55 C65 148.5(4)
C15 Na2 C55 C65 -31.9(4)
Co1 Na2 C55 C65 130(3)
Co2 Na2 C55 C65 -13.2(5)
N1 Na2 C55 C45 115.3(6)
N2 Na2 C55 C45 112.6(5)
C65 Na2 C55 C45 125.2(7)
C23 Na2 C55 C45 -61.7(5)
C33 Na2 C55 C45 -67.1(4)
C13 Na2 C55 C45 -86.3(5)
C15 Na2 C55 C45 93.3(5)
Co1 Na2 C55 C45 -105(3)
Co2 Na2 C55 C45 112.1(4)
C45 C55 C65 C15 -0.3(11)
Na2 C55 C65 C15 72.7(6)
C45 C55 C65 C105 -179.2(6)
Na2 C55 C65 C105 -106.2(6)
C45 C55 C65 Na2 -72.9(7)
C25 C15 C65 C55 -1.4(10)
N14 C15 C65 C55 -175.5(6)
Na2 C15 C65 C55 -68.9(6)
C25 C15 C65 C105 177.5(6)
N14 C15 C65 C105 3.4(10)
Na2 C15 C65 C105 110.0(6)
C25 C15 C65 Na2 67.5(6)
N14 C15 C65 Na2 -106.6(6)
N1 Na2 C65 C55 174.4(5)
N2 Na2 C65 C55 169.5(5)
C23 Na2 C65 C55 -9.5(6)
C33 Na2 C65 C55 -12.9(5)
C45 Na2 C65 C55 30.3(4)
C13 Na2 C65 C55 -51.2(7)
C15 Na2 C65 C55 122.4(7)
Co1 Na2 C65 C55 -173.4(5)
Co2 Na2 C65 C55 165.8(5)
N1 Na2 C65 C15 52.0(5)
N2 Na2 C65 C15 47.0(5)
C55 Na2 C65 C15 -122.4(7)
C23 Na2 C65 C15 -131.9(5)
C33 Na2 C65 C15 -135.3(4)
C45 Na2 C65 C15 -92.1(5)
C13 Na2 C65 C15 -173.6(5)
Co1 Na2 C65 C15 64.2(7)
Co2 Na2 C65 C15 43.4(4)
N1 Na2 C65 C105 -67.7(5)
N2 Na2 C65 C105 -72.7(5)
C55 Na2 C65 C105 117.9(7)
C23 Na2 C65 C105 108.4(5)
C33 Na2 C65 C105 105.0(5)
C45 Na2 C65 C105 148.2(5)
C13 Na2 C65 C105 66.7(6)
C15 Na2 C65 C105 -119.7(7)
Co1 Na2 C65 C105 -55.5(7)
Co2 Na2 C65 C105 -76.3(4)
C35 C25 C75 C95 58.3(9)
C15 C25 C75 C95 -121.9(8)
C35 C25 C75 C85 -63.5(9)
C15 C25 C75 C85 116.4(8)
C55 C65 C105 C115 81.1(8)
C15 C65 C105 C115 -97.8(8)
Na2 C65 C105 C115 -4.3(7)
C55 C65 C105 C125 -41.1(10)
C15 C65 C105 C125 140.0(7)
Na2 C65 C105 C125 -126.5(6)
C44 N24 C16 C26 98.2(8)
Co2 N24 C16 C26 -84.7(7)
C44 N24 C16 C66 -87.0(9)
Co2 N24 C16 C66 90.1(6)
C44 N24 C16 Na1 -170.5(5)
Co2 N24 C16 Na1 6.6(5)
N2 Na1 C16 N24 -13.0(5)
N1 Na1 C16 N24 -20.0(5)
C32 Na1 C16 N24 -178.7(5)
C22 Na1 C16 N24 -152.1(5)
C56 Na1 C16 N24 145.1(6)
C66 Na1 C16 N24 114.7(7)
C42 Na1 C16 N24 148.7(5)
C12 Na1 C16 N24 -174(2)
C46 Na1 C16 N24 178.3(6)
C52 Na1 C16 N24 118.9(5)
C26 Na1 C16 N24 -119.7(7)
N2 Na1 C16 C26 106.7(4)
N1 Na1 C16 C26 99.6(4)
C32 Na1 C16 C26 -59.1(5)
C22 Na1 C16 C26 -32.4(6)
C56 Na1 C16 C26 -95.3(5)
C66 Na1 C16 C26 -125.6(7)
C42 Na1 C16 C26 -91.6(5)
C12 Na1 C16 C26 -54(2)
C46 Na1 C16 C26 -62.1(4)
C52 Na1 C16 C26 -121.4(5)
N2 Na1 C16 C66 -127.7(5)
N1 Na1 C16 C66 -134.8(5)
C32 Na1 C16 C66 66.5(6)
C22 Na1 C16 C66 93.2(6)
C56 Na1 C16 C66 30.3(4)
C42 Na1 C16 C66 34.0(6)
C12 Na1 C16 C66 71(2)
C46 Na1 C16 C66 63.6(5)
C52 Na1 C16 C66 4.2(6)
C26 Na1 C16 C66 125.6(7)
N24 C16 C26 C36 176.2(7)
C66 C16 C26 C36 1.4(11)
Na1 C16 C26 C36 64.9(7)
N24 C16 C26 C76 -4.1(10)
C66 C16 C26 C76 -178.9(6)
Na1 C16 C26 C76 -115.4(6)
N24 C16 C26 Na1 111.3(6)
C66 C16 C26 Na1 -63.5(6)
N2 Na1 C26 C36 163.9(5)
N1 Na1 C26 C36 145.1(5)
C32 Na1 C26 C36 7.0(6)
C22 Na1 C26 C36 34.2(6)
C56 Na1 C26 C36 -62.3(5)
C66 Na1 C26 C36 -95.4(5)
C42 Na1 C26 C36 -22.5(6)
C12 Na1 C26 C36 45.1(7)
C46 Na1 C26 C36 -29.2(5)
C16 Na1 C26 C36 -125.9(7)
C52 Na1 C26 C36 -40.6(7)
N2 Na1 C26 C16 -70.2(4)
N1 Na1 C26 C16 -89.0(4)
C32 Na1 C26 C16 132.9(4)
C22 Na1 C26 C16 160.1(4)
C56 Na1 C26 C16 63.6(4)
C66 Na1 C26 C16 30.5(4)
C42 Na1 C26 C16 103.4(5)
C12 Na1 C26 C16 171.1(4)
C46 Na1 C26 C16 96.8(5)
C52 Na1 C26 C16 85.3(5)
N2 Na1 C26 C76 45.6(6)
N1 Na1 C26 C76 26.8(6)
C32 Na1 C26 C76 -111.3(6)
C22 Na1 C26 C76 -84.1(6)
C56 Na1 C26 C76 179.4(7)
C66 Na1 C26 C76 146.3(7)
C42 Na1 C26 C76 -140.8(6)
C12 Na1 C26 C76 -73.1(7)
C46 Na1 C26 C76 -147.4(7)
C16 Na1 C26 C76 115.8(7)
C52 Na1 C26 C76 -158.9(5)
C16 C26 C36 C46 -1.2(12)
C76 C26 C36 C46 179.1(7)
Na1 C26 C36 C46 62.4(8)
C16 C26 C36 Na1 -63.6(6)
C76 C26 C36 Na1 116.7(7)
N2 Na1 C36 C26 -17.4(6)
N1 Na1 C36 C26 -44.3(6)
C32 Na1 C36 C26 -173.5(5)
C22 Na1 C36 C26 -151.6(5)
C56 Na1 C36 C26 97.2(6)
C66 Na1 C36 C26 64.3(5)
C42 Na1 C36 C26 160.1(5)
C12 Na1 C36 C26 -152.9(5)
C46 Na1 C36 C26 127.6(8)
C16 Na1 C36 C26 30.1(4)
C52 Na1 C36 C26 151.6(5)
N2 Na1 C36 C46 -145.0(6)
N1 Na1 C36 C46 -171.8(5)
C32 Na1 C36 C46 59.0(6)
C22 Na1 C36 C46 80.8(6)
C56 Na1 C36 C46 -30.3(5)
C66 Na1 C36 C46 -63.3(6)
C42 Na1 C36 C46 32.6(6)
C12 Na1 C36 C46 79.5(6)
C16 Na1 C36 C46 -97.5(6)
C52 Na1 C36 C46 24.0(7)
C26 Na1 C36 C46 -127.6(8)
C26 C36 C46 C56 0.9(13)
Na1 C36 C46 C56 64.7(7)
C26 C36 C46 Na1 -63.8(8)
N2 Na1 C46 C56 -78.8(6)
N1 Na1 C46 C56 -109.8(8)
C32 Na1 C46 C56 118.9(6)
C22 Na1 C46 C56 131.5(5)
C66 Na1 C46 C56 -29.3(5)
C42 Na1 C46 C56 89.6(5)
C12 Na1 C46 C56 117.2(5)
C16 Na1 C46 C56 -63.6(5)
C52 Na1 C46 C56 76.0(5)
C26 Na1 C46 C56 -96.6(6)
N2 Na1 C46 C36 46.3(7)
N1 Na1 C46 C36 15.3(10)
C32 Na1 C46 C36 -116.1(6)
C22 Na1 C46 C36 -103.5(6)
C56 Na1 C46 C36 125.0(8)
C66 Na1 C46 C36 95.7(6)
C42 Na1 C46 C36 -145.3(6)
C12 Na1 C46 C36 -117.8(6)
C16 Na1 C46 C36 61.4(5)
C52 Na1 C46 C36 -158.9(6)
C26 Na1 C46 C36 28.4(5)
C36 C46 C56 C66 -0.7(13)
Na1 C46 C56 C66 66.8(7)
C36 C46 C56 Na1 -67.5(8)
N2 Na1 C56 C66 -5.5(6)
N1 Na1 C56 C66 -0.9(8)
C32 Na1 C56 C66 176.8(5)
C22 Na1 C56 C66 179.2(5)
C42 Na1 C56 C66 151.9(6)
C12 Na1 C56 C66 153.2(5)
C46 Na1 C56 C66 -126.6(8)
C16 Na1 C56 C66 -31.4(4)
C52 Na1 C56 C66 129.3(5)
C26 Na1 C56 C66 -64.5(5)
N2 Na1 C56 C46 121.1(5)
N1 Na1 C56 C46 125.8(6)
C32 Na1 C56 C46 -56.6(5)
C22 Na1 C56 C46 -54.2(6)
C66 Na1 C56 C46 126.6(8)
C42 Na1 C56 C46 -81.5(6)
C12 Na1 C56 C46 -80.2(6)
C16 Na1 C56 C46 95.2(6)
C52 Na1 C56 C46 -104.1(5)
C26 Na1 C56 C46 62.1(5)
C46 C56 C66 C16 0.9(12)
Na1 C56 C66 C16 68.9(6)
C46 C56 C66 C106 -177.4(7)
Na1 C56 C66 C106 -109.4(6)
C46 C56 C66 Na1 -68.0(8)
N24 C16 C66 C56 -176.2(6)
C26 C16 C66 C56 -1.2(10)
Na1 C16 C66 C56 -67.6(6)
N24 C16 C66 C106 2.1(10)
C26 C16 C66 C106 177.0(7)
Na1 C16 C66 C106 110.7(7)
N24 C16 C66 Na1 -108.6(6)
C26 C16 C66 Na1 66.4(6)
N2 Na1 C66 C56 175.3(5)
N1 Na1 C66 C56 179.5(5)
C32 Na1 C66 C56 -3.4(6)
C22 Na1 C66 C56 -1.2(7)
C42 Na1 C66 C56 -27.0(5)
C12 Na1 C66 C56 -45.5(8)
C46 Na1 C66 C56 29.5(5)
C16 Na1 C66 C56 124.0(7)
C52 Na1 C66 C56 -52.8(6)
C26 Na1 C66 C56 94.5(6)
N2 Na1 C66 C16 51.3(5)
N1 Na1 C66 C16 55.5(5)
C32 Na1 C66 C16 -127.4(5)
C22 Na1 C66 C16 -125.1(5)
C56 Na1 C66 C16 -124.0(7)
C42 Na1 C66 C16 -150.9(5)
C12 Na1 C66 C16 -169.4(5)
C46 Na1 C66 C16 -94.5(5)
C52 Na1 C66 C16 -176.7(5)
C26 Na1 C66 C16 -29.5(4)
N2 Na1 C66 C106 -68.7(5)
N1 Na1 C66 C106 -64.6(6)
C32 Na1 C66 C106 112.5(5)
C22 Na1 C66 C106 114.8(6)
C56 Na1 C66 C106 115.9(7)
C42 Na1 C66 C106 89.0(5)
C12 Na1 C66 C106 70.5(8)
C46 Na1 C66 C106 145.4(6)
C16 Na1 C66 C106 -120.1(7)
C52 Na1 C66 C106 63.2(5)
C26 Na1 C66 C106 -149.6(6)
C36 C26 C76 C86 -69.3(9)
C16 C26 C76 C86 111.0(8)
Na1 C26 C76 C86 22.8(8)
C36 C26 C76 C96 54.0(11)
C16 C26 C76 C96 -125.7(8)
Na1 C26 C76 C96 146.1(6)
C56 C66 C106 C126 -49.1(10)
C16 C66 C106 C126 132.7(7)
Na1 C66 C106 C126 -136.1(6)
C56 C66 C106 C116 77.1(9)
C16 C66 C106 C116 -101.1(8)
Na1 C66 C106 C116 -9.9(8)
